data_4128097
loop_
_publ_author_name
'Kim, Daria E.'
'Zweig, Joshua E.'
'Newhouse, Timothy R.'

_publ_section_title
;
 Total Synthesis of Paspaline A and Emindole PB Enabled by Computational
 Augmentation of a Transform-Guided Retrosynthetic Strategy.
;
_journal_issue 4
_journal_name_full 'Journal of the American Chemical Society'
_journal_page_first 1479
_journal_page_last 1483
_journal_paper_doi 10.1021/jacs.8b13127
_journal_volume 141
_journal_year 2019
_chemical_absolute_configuration ad
_chemical_formula_moiety 'C28 H38 N O2, 0.5(C H2 Cl2)'
_chemical_formula_sum 'C28.5 H39 Cl N O2'
_chemical_formula_weight 463.05
_space_group_crystal_system triclinic
_space_group_IT_number 1
_space_group_name_Hall 'P 1'
_space_group_name_H-M_alt 'P 1'
_symmetry_space_group_name_Hall 'P 1'
_symmetry_space_group_name_H-M 'P 1'
_atom_sites_solution_hydrogens geom
_atom_sites_solution_primary SHELXT
_atom_sites_solution_secondary difmap
_audit_creation_method SHELXL-2018/3
_cell_angle_alpha 75.681(2)
_cell_angle_beta 81.697(2)
_cell_angle_gamma 89.964(2)
_cell_formula_units_Z 4
_cell_length_a 11.4162(3)
_cell_length_b 13.3892(4)
_cell_length_c 18.7283(5)
_cell_measurement_reflns_used 60824
_cell_measurement_temperature 93(2)
_cell_measurement_theta_max 66.5340
_cell_measurement_theta_min 2.4390
_cell_volume 2742.85(13)
_computing_cell_refinement 'CrysAlisPro 1.171.39.16b (Rigaku OD, 2015)'
_computing_data_collection 'CrysAlisPro 1.171.39.16b (Rigaku OD, 2015)'
_computing_data_reduction 'CrysAlisPro 1.171.39.16b (Rigaku OD, 2015)'
_computing_molecular_graphics 'Olex2 (Dolomanov et al., 2009)'
_computing_publication_material 'CIFTAB-2014/2 (Sheldrick, 2014)'
_computing_structure_refinement 'SHELXL-2018/3 (Sheldrick, 2018)'
_computing_structure_solution 'SHELXT 2014/5 (Sheldrick, 2014)'
_diffrn_ambient_temperature 93(2)
_diffrn_detector_area_resol_mean 22.2
_diffrn_measured_fraction_theta_full 0.984
_diffrn_measured_fraction_theta_max 0.984
_diffrn_measurement_device_type 'Rigaku Saturn 944+ CCD'
_diffrn_measurement_method \w
_diffrn_radiation_type CuK\a
_diffrn_radiation_wavelength 1.54184
_diffrn_reflns_av_R_equivalents 0.0597
_diffrn_reflns_av_unetI/netI 0.0279
_diffrn_reflns_Laue_measured_fraction_full 0.984
_diffrn_reflns_Laue_measured_fraction_max 0.984
_diffrn_reflns_limit_h_max 13
_diffrn_reflns_limit_h_min -13
_diffrn_reflns_limit_k_max 15
_diffrn_reflns_limit_k_min -15
_diffrn_reflns_limit_l_max 22
_diffrn_reflns_limit_l_min -22
_diffrn_reflns_number 96656
_diffrn_reflns_point_group_measured_fraction_full 0.939
_diffrn_reflns_point_group_measured_fraction_max 0.939
_diffrn_reflns_theta_full 66.601
_diffrn_reflns_theta_max 66.601
_diffrn_reflns_theta_min 2.462
_diffrn_source 'microfocus rotating anode'
_exptl_absorpt_coefficient_mu 1.401
_exptl_absorpt_correction_T_max 1.00000
_exptl_absorpt_correction_T_min 0.76389
_exptl_absorpt_correction_type multi-scan
_exptl_absorpt_process_details
; 
CrysAlisPro 1.171.39.16b (Rigaku Oxford Diffraction, 2015) 
Empirical absorption correction using spherical harmonics, 
 implemented in SCALE3 ABSPACK scaling algorithm. 
;
_exptl_crystal_colour Colorless
_exptl_crystal_density_diffrn 1.121
_exptl_crystal_description Plate
_exptl_crystal_F_000 1000
_exptl_crystal_size_max 0.200
_exptl_crystal_size_mid 0.200
_exptl_crystal_size_min 0.040
_refine_diff_density_max 0.530
_refine_diff_density_min -0.674
_refine_diff_density_rms 0.062
_refine_ls_abs_structure_details
; 
 Flack x determined using 7830 quotients [(I+)-(I-)]/[(I+)+(I-)] 
 (Parsons, Flack and Wagner, Acta Cryst. B69 (2013) 249-259). 
;
_refine_ls_abs_structure_Flack 0.053(6)
_refine_ls_extinction_method none
_refine_ls_goodness_of_fit_ref 1.021
_refine_ls_hydrogen_treatment constr
_refine_ls_matrix_type full
_refine_ls_number_parameters 1205
_refine_ls_number_reflns 18194
_refine_ls_number_restraints 18
_refine_ls_restrained_S_all 1.022
_refine_ls_R_factor_all 0.0582
_refine_ls_R_factor_gt 0.0568
_refine_ls_shift/su_max 0.004
_refine_ls_shift/su_mean 0.000
_refine_ls_structure_factor_coef Fsqd
_refine_ls_weighting_details 'w=1/[\s^2^(Fo^2^)+(0.1177P)^2^+0.8876P] where P=(Fo^2^+2Fc^2^)/3'
_refine_ls_weighting_scheme calc
_refine_ls_wR_factor_gt 0.1574
_refine_ls_wR_factor_ref 0.1592
_reflns_Friedel_coverage 0.908
_reflns_Friedel_fraction_full 0.894
_reflns_Friedel_fraction_max 0.894
_reflns_number_gt 17485
_reflns_number_total 18194
_reflns_threshold_expression 'I > 2\s(I)'
_cod_data_source_file ja8b13127_si_004.cif
_cod_data_source_block 007a-18048
_cod_original_formula_sum 'C28.50 H39 Cl N O2'
_cod_database_code 4128097
_shelx_shelxl_version_number 2018/3
_shelx_space_group_comment
; 
The symmetry employed for this shelxl refinement is uniquely defined 
by the following loop, which should always be used as a source of 
symmetry information in preference to the above space-group names. 
They are only intended as comments. 
;
_shelx_estimated_absorpt_t_min 0.767
_shelx_estimated_absorpt_t_max 0.946

loop_
_space_group_symop_operation_xyz
'x, y, z'

loop_
_atom_site_label
_atom_site_type_symbol
_atom_site_fract_x
_atom_site_fract_y
_atom_site_fract_z
_atom_site_U_iso_or_equiv
_atom_site_adp_type
_atom_site_occupancy
_atom_site_site_symmetry_order
_atom_site_calc_flag
_atom_site_refinement_flags_posn
_atom_site_refinement_flags_adp
_atom_site_refinement_flags_occupancy
_atom_site_disorder_assembly
_atom_site_disorder_group
Cl1 Cl 0.20817(19) -0.36501(18) 0.84539(13) 0.1026(7) Uani 1 1 d . . . . .
Cl2 Cl 0.29613(13) -0.20668(12) 0.71157(8) 0.0645(4) Uani 1 1 d . . . . .
C1 C 0.3277(7) -0.2969(6) 0.7908(4) 0.0798(19) Uani 1 1 d . . . . .
H1E H 0.384293 -0.345867 0.774713 0.096 Uiso 1 1 calc R U . . .
H1F H 0.367317 -0.260238 0.821102 0.096 Uiso 1 1 calc R U . . .
Cl3 Cl -0.12162(11) 0.20318(12) 0.38760(8) 0.0612(3) Uani 1 1 d D . . . .
Cl4A Cl -0.1384(9) 0.402(2) 0.2798(10) 0.184(9) Uani 0.41(2) 1 d D . P A 1
Cl4B Cl -0.1420(5) 0.3661(3) 0.2561(4) 0.0855(19) Uani 0.59(2) 1 d D . P A 2
C2 C -0.0477(6) 0.2927(5) 0.3080(3) 0.0699(16) Uani 1 1 d D . . . .
H2BE H 0.005410 0.338556 0.324047 0.084 Uiso 0.59(2) 1 calc R U P A 2
H2BF H 0.002099 0.254735 0.276497 0.084 Uiso 0.59(2) 1 calc R U P A 2
H2AC H -0.029155 0.258559 0.266653 0.084 Uiso 0.41(2) 1 calc R U P A 1
H2AD H 0.027878 0.316795 0.319257 0.084 Uiso 0.41(2) 1 calc R U P A 1
O1A O 0.2523(2) 0.3514(2) 0.72902(14) 0.0315(6) Uani 1 1 d . . . . .
O2A O 0.4304(3) 0.4866(2) 0.68549(16) 0.0382(7) Uani 1 1 d . . . . .
H2A H 0.466152 0.544415 0.670007 0.057 Uiso 1 1 calc R U . . .
N1A N -0.3627(3) -0.3127(3) 0.88420(18) 0.0351(8) Uani 1 1 d . . . . .
C1A C 0.3174(3) 0.3564(3) 0.6568(2) 0.0318(8) Uani 1 1 d . . . . .
H1A H 0.384994 0.309092 0.663446 0.038 Uiso 1 1 calc R U . . .
C2A C 0.2389(4) 0.3182(4) 0.6086(2) 0.0363(9) Uani 1 1 d . . . . .
H2AA H 0.172475 0.364921 0.599624 0.044 Uiso 1 1 calc R U . . .
H2AB H 0.285661 0.317909 0.559834 0.044 Uiso 1 1 calc R U . . .
C3A C 0.1906(4) 0.2091(3) 0.6485(2) 0.0333(9) Uani 1 1 d . . . . .
H3AA H 0.256741 0.161123 0.650316 0.040 Uiso 1 1 calc R U . . .
H3AB H 0.133805 0.187344 0.619488 0.040 Uiso 1 1 calc R U . . .
C4A C 0.1279(3) 0.2010(3) 0.7287(2) 0.0276(8) Uani 1 1 d . . . . .
C5A C 0.1052(3) 0.0863(3) 0.7720(2) 0.0271(7) Uani 1 1 d . . . . .
H5A H 0.178154 0.049185 0.758924 0.032 Uiso 1 1 calc R U . . .
C6A C 0.0023(4) 0.0355(3) 0.7474(2) 0.0315(8) Uani 1 1 d . . . . .
H6AA H -0.069953 0.075111 0.754207 0.038 Uiso 1 1 calc R U . . .
H6AB H 0.021697 0.037849 0.693740 0.038 Uiso 1 1 calc R U . . .
C7A C -0.0225(4) -0.0761(3) 0.7915(2) 0.0340(9) Uani 1 1 d . . . . .
H7AA H 0.047175 -0.117053 0.781015 0.041 Uiso 1 1 calc R U . . .
H7AB H -0.090759 -0.104786 0.774953 0.041 Uiso 1 1 calc R U . . .
C8A C -0.0494(3) -0.0864(3) 0.8751(2) 0.0297(8) Uani 1 1 d . . . . .
H8A H -0.120553 -0.045014 0.884031 0.036 Uiso 1 1 calc R U . . .
C9A C 0.0542(4) -0.0402(3) 0.9042(2) 0.0348(9) Uani 1 1 d . . . . .
C10A C 0.0865(3) 0.0704(3) 0.8567(2) 0.0295(8) Uani 1 1 d . . . . .
C11A C 0.1072(4) 0.1474(3) 0.8875(2) 0.0379(10) Uani 1 1 d . . . . .
H11A H 0.087952 0.134856 0.940077 0.046 Uiso 1 1 calc R U . . .
C12A C 0.1578(4) 0.2512(4) 0.8457(2) 0.0384(10) Uani 1 1 d . . . . .
H12A H 0.218098 0.273079 0.872374 0.046 Uiso 1 1 calc R U . . .
H12B H 0.094430 0.301875 0.842670 0.046 Uiso 1 1 calc R U . . .
C13A C 0.2139(3) 0.2483(3) 0.7682(2) 0.0289(8) Uani 1 1 d . . . . .
H13A H 0.285085 0.204757 0.772200 0.035 Uiso 1 1 calc R U . . .
C14A C 0.2729(5) 0.5463(4) 0.6146(3) 0.0527(12) Uani 1 1 d . . . . .
H14A H 0.210932 0.532998 0.658186 0.079 Uiso 1 1 calc R U . . .
H14B H 0.238247 0.541407 0.570608 0.079 Uiso 1 1 calc R U . . .
H14C H 0.308267 0.615682 0.606355 0.079 Uiso 1 1 calc R U . . .
C15A C 0.3687(4) 0.4665(4) 0.6280(2) 0.0399(10) Uani 1 1 d . . . . .
C16A C 0.4618(5) 0.4760(5) 0.5604(3) 0.0600(15) Uani 1 1 d . . . . .
H16A H 0.503215 0.543538 0.548225 0.090 Uiso 1 1 calc R U . . .
H16B H 0.423833 0.469155 0.518018 0.090 Uiso 1 1 calc R U . . .
H16C H 0.518790 0.421478 0.570928 0.090 Uiso 1 1 calc R U . . .
C17A C 0.0144(4) 0.2617(3) 0.7263(2) 0.0359(9) Uani 1 1 d . . . . .
H17A H 0.034836 0.335749 0.709892 0.054 Uiso 1 1 calc R U . . .
H17B H -0.032442 0.246074 0.776175 0.054 Uiso 1 1 calc R U . . .
H17C H -0.031964 0.242235 0.691404 0.054 Uiso 1 1 calc R U . . .
C18A C -0.0838(4) -0.2003(3) 0.9151(2) 0.0364(9) Uani 1 1 d . . . . .
H18A H -0.028213 -0.245119 0.892958 0.044 Uiso 1 1 calc R U . . .
H18B H -0.074474 -0.212062 0.968229 0.044 Uiso 1 1 calc R U . . .
C19A C -0.2424(4) -0.2998(3) 0.8732(2) 0.0317(8) Uani 1 1 d . . . . .
H19A H -0.189733 -0.333754 0.843672 0.038 Uiso 1 1 calc R U . . .
C20A C -0.2074(4) -0.2314(3) 0.9103(2) 0.0302(8) Uani 1 1 d . . . . .
C21A C -0.3154(4) -0.1997(3) 0.9474(2) 0.0295(8) Uani 1 1 d . . . . .
C22A C -0.3400(4) -0.1328(3) 0.9936(2) 0.0353(9) Uani 1 1 d . . . . .
H22A H -0.277777 -0.097169 1.006731 0.042 Uiso 1 1 calc R U . . .
C23A C -0.4587(5) -0.1193(4) 1.0204(2) 0.0441(10) Uani 1 1 d . . . . .
H23A H -0.476800 -0.073376 1.051506 0.053 Uiso 1 1 calc R U . . .
C24A C -0.5502(4) -0.1719(4) 1.0022(3) 0.0452(11) Uani 1 1 d . . . . .
H24A H -0.629711 -0.161170 1.020972 0.054 Uiso 1 1 calc R U . . .
C25A C -0.5280(4) -0.2398(3) 0.9572(2) 0.0401(10) Uani 1 1 d . . . . .
H25A H -0.590791 -0.276274 0.945259 0.048 Uiso 1 1 calc R U . . .
C26A C -0.4112(4) -0.2524(3) 0.9303(2) 0.0314(8) Uani 1 1 d . . . . .
C27A C 0.1653(4) -0.1040(4) 0.8994(3) 0.0523(13) Uani 1 1 d . . . . .
H27A H 0.148290 -0.173590 0.931869 0.078 Uiso 1 1 calc R U . . .
H27B H 0.229791 -0.070898 0.915521 0.078 Uiso 1 1 calc R U . . .
H27C H 0.188804 -0.108382 0.847889 0.078 Uiso 1 1 calc R U . . .
C28A C 0.0157(5) -0.0409(4) 0.9860(2) 0.0533(14) Uani 1 1 d . . . . .
H28A H -0.055752 -0.000962 0.990510 0.080 Uiso 1 1 calc R U . . .
H28B H 0.079326 -0.010155 1.004427 0.080 Uiso 1 1 calc R U . . .
H28C H -0.001245 -0.112161 1.015475 0.080 Uiso 1 1 calc R U . . .
O1B O 0.5895(2) 0.35043(19) 0.81732(13) 0.0261(5) Uani 1 1 d . . . . .
O2B O 0.5025(3) 0.5190(2) 0.85586(14) 0.0337(6) Uani 1 1 d . . . . .
H2B H 0.545166 0.511621 0.817143 0.051 Uiso 1 1 calc R U . . .
N1B N 0.6367(3) -0.4013(3) 0.69226(19) 0.0346(7) Uani 1 1 d . . . . .
C1B C 0.4869(4) 0.3358(3) 0.87401(19) 0.0291(8) Uani 1 1 d . . . . .
H1B H 0.414671 0.345377 0.848892 0.035 Uiso 1 1 calc R U . . .
C2B C 0.4802(4) 0.2272(3) 0.9245(2) 0.0341(9) Uani 1 1 d . . . . .
H2BA H 0.406051 0.217110 0.960600 0.041 Uiso 1 1 calc R U . . .
H2BB H 0.547744 0.217889 0.952976 0.041 Uiso 1 1 calc R U . . .
C3B C 0.4832(4) 0.1477(3) 0.8787(2) 0.0293(8) Uani 1 1 d . . . . .
H3BA H 0.408921 0.149971 0.856900 0.035 Uiso 1 1 calc R U . . .
H3BB H 0.487279 0.078024 0.911854 0.035 Uiso 1 1 calc R U . . .
C4B C 0.5890(3) 0.1665(3) 0.81593(19) 0.0256(7) Uani 1 1 d . . . . .
C5B C 0.5758(3) 0.0980(3) 0.76165(19) 0.0256(7) Uani 1 1 d . . . . .
H5B H 0.490552 0.099147 0.754689 0.031 Uiso 1 1 calc R U . . .
C6B C 0.6018(4) -0.0153(3) 0.7948(2) 0.0330(9) Uani 1 1 d . . . . .
H6BA H 0.683909 -0.019407 0.806274 0.040 Uiso 1 1 calc R U . . .
H6BB H 0.547577 -0.041683 0.842096 0.040 Uiso 1 1 calc R U . . .
C7B C 0.5871(4) -0.0829(3) 0.7423(2) 0.0357(9) Uani 1 1 d . . . . .
H7BA H 0.503654 -0.082979 0.733545 0.043 Uiso 1 1 calc R U . . .
H7BB H 0.606214 -0.154619 0.765565 0.043 Uiso 1 1 calc R U . . .
C8B C 0.6681(4) -0.0439(3) 0.6680(2) 0.0346(9) Uani 1 1 d . . . . .
H8B H 0.751094 -0.044386 0.679337 0.042 Uiso 1 1 calc R U . . .
C9B C 0.6435(5) 0.0697(3) 0.6295(2) 0.0470(12) Uani 1 1 d . . . . .
C10B C 0.6467(4) 0.1375(3) 0.6848(2) 0.0344(9) Uani 1 1 d . . . . .
C11B C 0.7020(4) 0.2303(3) 0.6638(2) 0.0376(9) Uani 1 1 d . . . . .
H11B H 0.750547 0.248762 0.616493 0.045 Uiso 1 1 calc R U . . .
C12B C 0.6920(4) 0.3073(3) 0.7106(2) 0.0331(8) Uani 1 1 d . . . . .
H12C H 0.682880 0.376987 0.678747 0.040 Uiso 1 1 calc R U . . .
H12D H 0.765222 0.308483 0.732962 0.040 Uiso 1 1 calc R U . . .
C13B C 0.5868(3) 0.2793(3) 0.77147(19) 0.0245(7) Uani 1 1 d . . . . .
H13B H 0.512766 0.288904 0.748213 0.029 Uiso 1 1 calc R U . . .
C14B C 0.3791(7) 0.4257(4) 0.9655(3) 0.073(2) Uani 1 1 d . . . . .
H14D H 0.372942 0.493551 0.976396 0.110 Uiso 1 1 calc R U . . .
H14E H 0.378375 0.372281 1.011989 0.110 Uiso 1 1 calc R U . . .
H14F H 0.311835 0.413153 0.941294 0.110 Uiso 1 1 calc R U . . .
C15B C 0.4949(5) 0.4227(3) 0.9134(2) 0.0410(10) Uani 1 1 d . . . . .
C16B C 0.6024(7) 0.4164(4) 0.9525(3) 0.0675(19) Uani 1 1 d . . . . .
H16D H 0.673767 0.413883 0.917039 0.101 Uiso 1 1 calc R U . . .
H16E H 0.595252 0.353957 0.993534 0.101 Uiso 1 1 calc R U . . .
H16F H 0.607933 0.477201 0.972249 0.101 Uiso 1 1 calc R U . . .
C17B C 0.7059(4) 0.1481(3) 0.8488(2) 0.0338(8) Uani 1 1 d . . . . .
H17D H 0.721054 0.203800 0.872144 0.051 Uiso 1 1 calc R U . . .
H17E H 0.771198 0.146899 0.808899 0.051 Uiso 1 1 calc R U . . .
H17F H 0.699510 0.081934 0.886272 0.051 Uiso 1 1 calc R U . . .
C18B C 0.6622(5) -0.1169(3) 0.6159(2) 0.0442(11) Uani 1 1 d . . . . .
H18C H 0.584932 -0.109122 0.597360 0.053 Uiso 1 1 calc R U . . .
H18D H 0.724808 -0.094260 0.572274 0.053 Uiso 1 1 calc R U . . .
C19B C 0.5939(4) -0.3066(3) 0.6607(2) 0.0367(9) Uani 1 1 d . . . . .
H19B H 0.516452 -0.296649 0.647768 0.044 Uiso 1 1 calc R U . . .
C20B C 0.6765(4) -0.2294(3) 0.6504(2) 0.0350(9) Uani 1 1 d . . . . .
C21B C 0.7806(4) -0.2776(3) 0.6755(2) 0.0315(8) Uani 1 1 d . . . . .
C22B C 0.8956(4) -0.2434(3) 0.6767(2) 0.0374(9) Uani 1 1 d . . . . .
H22B H 0.917794 -0.172301 0.658287 0.045 Uiso 1 1 calc R U . . .
C23B C 0.9775(4) -0.3132(4) 0.7046(3) 0.0418(10) Uani 1 1 d . . . . .
H23B H 1.055961 -0.289638 0.704622 0.050 Uiso 1 1 calc R U . . .
C24B C 0.9456(4) -0.4188(4) 0.7331(3) 0.0410(10) Uani 1 1 d . . . . .
H24B H 1.002183 -0.465231 0.753451 0.049 Uiso 1 1 calc R U . . .
C25B C 0.8334(4) -0.4554(3) 0.7317(2) 0.0362(9) Uani 1 1 d . . . . .
H25B H 0.811706 -0.526473 0.750939 0.043 Uiso 1 1 calc R U . . .
C26B C 0.7527(4) -0.3855(3) 0.7015(2) 0.0318(8) Uani 1 1 d . . . . .
C27B C 0.5171(7) 0.0792(4) 0.6062(3) 0.0665(18) Uani 1 1 d . . . . .
H27D H 0.509254 0.034624 0.572591 0.100 Uiso 1 1 calc R U . . .
H27E H 0.505519 0.150897 0.580577 0.100 Uiso 1 1 calc R U . . .
H27F H 0.457381 0.057858 0.650681 0.100 Uiso 1 1 calc R U . . .
C28B C 0.7329(9) 0.1082(4) 0.5597(3) 0.085(3) Uani 1 1 d . . . . .
H28D H 0.813255 0.100086 0.572539 0.128 Uiso 1 1 calc R U . . .
H28E H 0.720851 0.181224 0.537920 0.128 Uiso 1 1 calc R U . . .
H28F H 0.722572 0.068198 0.523627 0.128 Uiso 1 1 calc R U . . .
O1C O 0.2181(2) -0.35344(18) 0.27871(13) 0.0259(5) Uani 1 1 d . . . . .
O2C O 0.1555(3) -0.5225(2) 0.23780(16) 0.0359(6) Uani 1 1 d . . . . .
H2C H 0.178760 -0.517099 0.277270 0.054 Uiso 1 1 calc R U . . .
N1C N 0.2063(3) 0.3978(3) 0.40393(19) 0.0344(7) Uani 1 1 d . . . . .
C1C C 0.1475(4) -0.3393(3) 0.22015(19) 0.0290(8) Uani 1 1 d . . . . .
H1C H 0.062414 -0.350685 0.243267 0.035 Uiso 1 1 calc R U . . .
C2C C 0.1637(4) -0.2303(3) 0.1704(2) 0.0336(8) Uani 1 1 d . . . . .
H2CA H 0.108003 -0.220631 0.133513 0.040 Uiso 1 1 calc R U . . .
H2CB H 0.245320 -0.219762 0.142800 0.040 Uiso 1 1 calc R U . . .
C3C C 0.1412(4) -0.1502(3) 0.2167(2) 0.0282(8) Uani 1 1 d . . . . .
H3CA H 0.056117 -0.153101 0.237581 0.034 Uiso 1 1 calc R U . . .
H3CB H 0.161181 -0.080214 0.184058 0.034 Uiso 1 1 calc R U . . .
C4C C 0.2159(3) -0.1702(3) 0.28077(18) 0.0232(7) Uani 1 1 d . . . . .
C5C C 0.1763(3) -0.1016(3) 0.33465(19) 0.0250(7) Uani 1 1 d . . . . .
H5C H 0.087798 -0.102009 0.340750 0.030 Uiso 1 1 calc R U . . .
C6C C 0.2193(4) 0.0115(3) 0.3017(2) 0.0318(8) Uani 1 1 d . . . . .
H6CA H 0.306781 0.014569 0.290083 0.038 Uiso 1 1 calc R U . . .
H6CB H 0.187418 0.038400 0.254492 0.038 Uiso 1 1 calc R U . . .
C7C C 0.1814(4) 0.0799(3) 0.3542(2) 0.0359(9) Uani 1 1 d . . . . .
H7CA H 0.213386 0.151104 0.330979 0.043 Uiso 1 1 calc R U . . .
H7CB H 0.093914 0.081905 0.362608 0.043 Uiso 1 1 calc R U . . .
C8C C 0.2256(4) 0.0404(3) 0.4284(2) 0.0345(9) Uani 1 1 d . . . . .
H8C H 0.313813 0.038596 0.417604 0.041 Uiso 1 1 calc R U . . .
C9C C 0.1787(5) -0.0724(3) 0.4669(2) 0.0436(11) Uani 1 1 d . . . . .
C10C C 0.2087(4) -0.1412(3) 0.4120(2) 0.0327(9) Uani 1 1 d . . . . .
C11C C 0.2516(4) -0.2348(3) 0.4338(2) 0.0362(9) Uani 1 1 d . . . . .
H11C H 0.275410 -0.253750 0.481772 0.043 Uiso 1 1 calc R U . . .
C12C C 0.2646(4) -0.3120(3) 0.3873(2) 0.0333(8) Uani 1 1 d . . . . .
H12E H 0.238632 -0.381338 0.419024 0.040 Uiso 1 1 calc R U . . .
H12F H 0.348946 -0.314391 0.366277 0.040 Uiso 1 1 calc R U . . .
C13C C 0.1913(3) -0.2832(3) 0.32492(19) 0.0242(7) Uani 1 1 d . . . . .
H13C H 0.105593 -0.292644 0.346723 0.029 Uiso 1 1 calc R U . . .
C14C C 0.3131(6) -0.4212(4) 0.1503(3) 0.0647(18) Uani 1 1 d . . . . .
H14G H 0.359665 -0.417956 0.189717 0.097 Uiso 1 1 calc R U . . .
H14H H 0.331309 -0.359668 0.108912 0.097 Uiso 1 1 calc R U . . .
H14I H 0.332910 -0.482938 0.132370 0.097 Uiso 1 1 calc R U . . .
C15C C 0.1809(5) -0.4262(3) 0.1811(2) 0.0413(10) Uani 1 1 d . . . . .
C16C C 0.0996(8) -0.4298(4) 0.1249(3) 0.079(2) Uani 1 1 d . . . . .
H16G H 0.114057 -0.491753 0.106441 0.118 Uiso 1 1 calc R U . . .
H16H H 0.114855 -0.368388 0.083231 0.118 Uiso 1 1 calc R U . . .
H16I H 0.016992 -0.431690 0.148688 0.118 Uiso 1 1 calc R U . . .
C17C C 0.3491(3) -0.1536(3) 0.2495(2) 0.0311(8) Uani 1 1 d . . . . .
H17G H 0.375687 -0.210418 0.227476 0.047 Uiso 1 1 calc R U . . .
H17H H 0.394083 -0.151624 0.289980 0.047 Uiso 1 1 calc R U . . .
H17I H 0.362115 -0.088214 0.211307 0.047 Uiso 1 1 calc R U . . .
C18C C 0.1967(5) 0.1138(3) 0.4804(2) 0.0419(10) Uani 1 1 d . . . . .
H18E H 0.110820 0.106626 0.499466 0.050 Uiso 1 1 calc R U . . .
H18F H 0.239252 0.090878 0.523809 0.050 Uiso 1 1 calc R U . . .
C19C C 0.1486(4) 0.3023(3) 0.4367(2) 0.0366(9) Uani 1 1 d . . . . .
H19C H 0.065312 0.291941 0.450693 0.044 Uiso 1 1 calc R U . . .
C20C C 0.2279(4) 0.2259(3) 0.4459(2) 0.0333(8) Uani 1 1 d . . . . .
C21C C 0.3430(4) 0.2744(3) 0.4201(2) 0.0311(8) Uani 1 1 d . . . . .
C22C C 0.4588(4) 0.2399(3) 0.4175(2) 0.0361(9) Uani 1 1 d . . . . .
H22C H 0.472335 0.168656 0.435218 0.043 Uiso 1 1 calc R U . . .
C23C C 0.5529(4) 0.3091(4) 0.3894(2) 0.0401(9) Uani 1 1 d . . . . .
H23C H 0.631393 0.285398 0.388530 0.048 Uiso 1 1 calc R U . . .
C24C C 0.5341(4) 0.4151(4) 0.3618(2) 0.0393(9) Uani 1 1 d . . . . .
H24C H 0.600171 0.461470 0.340970 0.047 Uiso 1 1 calc R U . . .
C25C C 0.4211(4) 0.4523(3) 0.3645(2) 0.0358(9) Uani 1 1 d . . . . .
H25C H 0.408348 0.523722 0.346593 0.043 Uiso 1 1 calc R U . . .
C26C C 0.3266(4) 0.3816(3) 0.3945(2) 0.0302(8) Uani 1 1 d . . . . .
C27C C 0.0411(6) -0.0788(4) 0.4884(3) 0.0591(15) Uani 1 1 d . . . . .
H27G H 0.017995 -0.037856 0.524558 0.089 Uiso 1 1 calc R U . . .
H27H H 0.014465 -0.150817 0.510397 0.089 Uiso 1 1 calc R U . . .
H27I H 0.004385 -0.051604 0.443633 0.089 Uiso 1 1 calc R U . . .
C28C C 0.2307(9) -0.1124(4) 0.5381(3) 0.078(2) Uani 1 1 d . . . . .
H28G H 0.316836 -0.100231 0.527942 0.117 Uiso 1 1 calc R U . . .
H28H H 0.212242 -0.186560 0.557051 0.117 Uiso 1 1 calc R U . . .
H28I H 0.196728 -0.076329 0.575413 0.117 Uiso 1 1 calc R U . . .
O1D O 0.8393(2) -0.3548(2) 0.36800(15) 0.0330(6) Uani 1 1 d . . . . .
O2D O 0.9963(3) -0.4907(2) 0.41161(16) 0.0393(7) Uani 1 1 d . . . . .
H2D H 1.013669 -0.553102 0.422686 0.059 Uiso 1 1 calc R U . . .
N1D N 0.2970(3) 0.3109(3) 0.20593(19) 0.0343(7) Uani 1 1 d . . . . .
C1D C 0.8685(3) -0.3612(3) 0.4408(2) 0.0338(8) Uani 1 1 d . . . . .
H1D H 0.938933 -0.314073 0.435361 0.041 Uiso 1 1 calc R U . . .
C2D C 0.7667(4) -0.3244(4) 0.4881(2) 0.0369(9) Uani 1 1 d . . . . .
H2DA H 0.788880 -0.325037 0.537373 0.044 Uiso 1 1 calc R U . . .
H2DB H 0.696445 -0.371305 0.495966 0.044 Uiso 1 1 calc R U . . .
C3D C 0.7370(4) -0.2146(3) 0.4487(2) 0.0328(8) Uani 1 1 d . . . . .
H3DA H 0.665930 -0.193534 0.477631 0.039 Uiso 1 1 calc R U . . .
H3DB H 0.803587 -0.166735 0.447685 0.039 Uiso 1 1 calc R U . . .
C4D C 0.7139(3) -0.2054(3) 0.3691(2) 0.0290(8) Uani 1 1 d . . . . .
C5D C 0.7121(3) -0.0901(3) 0.3262(2) 0.0286(8) Uani 1 1 d . . . . .
H5D H 0.777657 -0.053488 0.340720 0.034 Uiso 1 1 calc R U . . .
C6D C 0.5965(3) -0.0393(3) 0.3499(2) 0.0320(8) Uani 1 1 d . . . . .
H6DA H 0.528256 -0.079055 0.342320 0.038 Uiso 1 1 calc R U . . .
H6DB H 0.589182 -0.042284 0.403714 0.038 Uiso 1 1 calc R U . . .
C7D C 0.5916(4) 0.0726(3) 0.3065(2) 0.0334(8) Uani 1 1 d . . . . .
H7DA H 0.513737 0.099523 0.321745 0.040 Uiso 1 1 calc R U . . .
H7DB H 0.653497 0.114110 0.319201 0.040 Uiso 1 1 calc R U . . .
C8D C 0.6099(3) 0.0853(3) 0.2226(2) 0.0321(8) Uani 1 1 d . . . . .
H8D H 0.545611 0.043098 0.211680 0.038 Uiso 1 1 calc R U . . .
C9D C 0.7291(4) 0.0410(3) 0.1960(2) 0.0357(9) Uani 1 1 d . . . . .
C10D C 0.7364(3) -0.0715(3) 0.2423(2) 0.0324(8) Uani 1 1 d . . . . .
C11D C 0.7728(4) -0.1472(4) 0.2099(2) 0.0399(10) Uani 1 1 d . . . . .
H11D H 0.780919 -0.132952 0.157132 0.048 Uiso 1 1 calc R U . . .
C12D C 0.8015(4) -0.2521(4) 0.2513(2) 0.0391(9) Uani 1 1 d . . . . .
H12G H 0.874238 -0.274662 0.224972 0.047 Uiso 1 1 calc R U . . .
H12H H 0.735917 -0.301625 0.253510 0.047 Uiso 1 1 calc R U . . .
C13D C 0.8197(3) -0.2511(3) 0.3290(2) 0.0302(8) Uani 1 1 d . . . . .
H13D H 0.892324 -0.207588 0.325886 0.036 Uiso 1 1 calc R U . . .
C14D C 0.8040(5) -0.5510(4) 0.4815(3) 0.0573(13) Uani 1 1 d . . . . .
H14J H 0.765063 -0.538764 0.436889 0.086 Uiso 1 1 calc R U . . .
H14K H 0.746401 -0.544872 0.524232 0.086 Uiso 1 1 calc R U . . .
H14L H 0.835276 -0.620468 0.491300 0.086 Uiso 1 1 calc R U . . .
C15D C 0.9054(4) -0.4715(4) 0.4690(2) 0.0395(10) Uani 1 1 d . . . . .
C16D C 0.9662(5) -0.4832(6) 0.5380(3) 0.0628(16) Uani 1 1 d . . . . .
H16J H 1.000888 -0.551225 0.549783 0.094 Uiso 1 1 calc R U . . .
H16K H 0.907808 -0.476514 0.580241 0.094 Uiso 1 1 calc R U . . .
H16L H 1.028764 -0.429442 0.528261 0.094 Uiso 1 1 calc R U . . .
C17D C 0.5992(4) -0.2656(3) 0.3692(3) 0.0367(9) Uani 1 1 d . . . . .
H17J H 0.611721 -0.339790 0.384684 0.055 Uiso 1 1 calc R U . . .
H17K H 0.577487 -0.248304 0.318953 0.055 Uiso 1 1 calc R U . . .
H17L H 0.535410 -0.247073 0.404019 0.055 Uiso 1 1 calc R U . . .
C18D C 0.8356(4) 0.1034(4) 0.2063(3) 0.0487(11) Uani 1 1 d . . . . .
H18G H 0.834591 0.174459 0.176191 0.073 Uiso 1 1 calc R U . . .
H18H H 0.909173 0.072000 0.190368 0.073 Uiso 1 1 calc R U . . .
H18I H 0.830937 0.103447 0.258962 0.073 Uiso 1 1 calc R U . . .
C19D C 0.7381(6) 0.0456(5) 0.1123(3) 0.0580(14) Uani 1 1 d . . . . .
H19D H 0.672677 0.004417 0.104205 0.087 Uiso 1 1 calc R U . . .
H19E H 0.813710 0.018019 0.095297 0.087 Uiso 1 1 calc R U . . .
H19F H 0.733845 0.117387 0.084133 0.087 Uiso 1 1 calc R U . . .
C20D C 0.5933(4) 0.1989(3) 0.1820(3) 0.0374(9) Uani 1 1 d . . . . .
H20A H 0.635796 0.244441 0.204845 0.045 Uiso 1 1 calc R U . . .
H20B H 0.630103 0.210755 0.129254 0.045 Uiso 1 1 calc R U . . .
C21D C 0.4129(4) 0.3007(3) 0.2174(2) 0.0345(9) Uani 1 1 d . . . . .
H21D H 0.450864 0.338885 0.244607 0.041 Uiso 1 1 calc R U . . .
C22D C 0.4668(4) 0.2286(3) 0.1844(2) 0.0319(8) Uani 1 1 d . . . . .
C23D C 0.3772(4) 0.1915(3) 0.14968(19) 0.0290(8) Uani 1 1 d . . . . .
C24D C 0.3755(4) 0.1181(3) 0.1076(2) 0.0334(8) Uani 1 1 d . . . . .
H24D H 0.444195 0.081109 0.097150 0.040 Uiso 1 1 calc R U . . .
C25D C 0.2715(4) 0.1010(3) 0.0817(2) 0.0375(9) Uani 1 1 d . . . . .
H25D H 0.269285 0.051012 0.053593 0.045 Uiso 1 1 calc R U . . .
C26D C 0.1696(4) 0.1555(4) 0.0958(2) 0.0396(10) Uani 1 1 d . . . . .
H26D H 0.100081 0.142240 0.076789 0.048 Uiso 1 1 calc R U . . .
C27D C 0.1683(4) 0.2281(3) 0.1370(2) 0.0373(9) Uani 1 1 d . . . . .
H27J H 0.099318 0.265200 0.146735 0.045 Uiso 1 1 calc R U . . .
C28D C 0.2727(4) 0.2446(3) 0.1636(2) 0.0316(8) Uani 1 1 d . . . . .

loop_
_atom_site_aniso_label
_atom_site_aniso_U_11
_atom_site_aniso_U_22
_atom_site_aniso_U_33
_atom_site_aniso_U_23
_atom_site_aniso_U_13
_atom_site_aniso_U_12
Cl1 0.0831(12) 0.0970(14) 0.1054(14) 0.0102(11) -0.0031(11) 0.0107(11)
Cl2 0.0554(7) 0.0780(9) 0.0615(7) -0.0160(7) -0.0161(6) 0.0052(7)
C1 0.089(5) 0.083(5) 0.067(4) -0.016(3) -0.018(3) 0.024(4)
Cl3 0.0473(7) 0.0762(9) 0.0609(7) -0.0234(6) 0.0000(5) -0.0066(6)
Cl4A 0.063(4) 0.323(18) 0.101(8) 0.071(10) -0.022(4) -0.017(8)
Cl4B 0.073(2) 0.072(3) 0.100(4) 0.0119(18) -0.032(2) -0.0118(15)
C2 0.062(3) 0.085(4) 0.062(3) -0.022(3) -0.002(3) -0.013(3)
O1A 0.0304(13) 0.0349(15) 0.0290(13) -0.0089(11) -0.0016(10) -0.0110(11)
O2A 0.0368(15) 0.0377(16) 0.0383(14) -0.0013(12) -0.0135(12) -0.0139(13)
N1A 0.0452(19) 0.0289(17) 0.0334(16) -0.0110(13) -0.0069(14) -0.0092(15)
C1A 0.0263(18) 0.044(2) 0.0235(17) -0.0063(15) -0.0030(14) -0.0095(17)
C2A 0.034(2) 0.048(2) 0.0280(18) -0.0106(17) -0.0054(15) -0.0097(18)
C3A 0.033(2) 0.042(2) 0.0262(18) -0.0105(16) -0.0065(15) -0.0065(17)
C4A 0.0274(18) 0.0301(19) 0.0281(17) -0.0113(14) -0.0067(14) -0.0051(15)
C5A 0.0260(18) 0.0283(19) 0.0292(18) -0.0127(15) -0.0021(14) -0.0015(15)
C6A 0.037(2) 0.031(2) 0.0304(18) -0.0131(15) -0.0067(15) -0.0060(16)
C7A 0.039(2) 0.030(2) 0.037(2) -0.0147(16) -0.0062(16) -0.0060(17)
C8A 0.0312(19) 0.0252(19) 0.036(2) -0.0113(15) -0.0106(15) 0.0003(16)
C9A 0.037(2) 0.035(2) 0.035(2) -0.0095(16) -0.0113(16) -0.0074(17)
C10A 0.0274(18) 0.035(2) 0.0289(18) -0.0123(15) -0.0048(14) -0.0050(16)
C11A 0.043(2) 0.045(2) 0.0261(18) -0.0126(17) 0.0002(16) -0.0151(19)
C12A 0.046(2) 0.042(2) 0.0285(19) -0.0155(17) 0.0008(16) -0.0181(19)
C13A 0.0293(18) 0.031(2) 0.0271(17) -0.0081(14) -0.0037(14) -0.0073(16)
C14A 0.049(3) 0.045(3) 0.060(3) 0.002(2) -0.022(2) -0.007(2)
C15A 0.036(2) 0.048(3) 0.0318(19) 0.0012(17) -0.0132(16) -0.0170(19)
C16A 0.054(3) 0.081(4) 0.038(2) -0.008(2) 0.004(2) -0.034(3)
C17A 0.0281(19) 0.032(2) 0.045(2) -0.0079(17) -0.0020(16) -0.0044(17)
C18A 0.038(2) 0.025(2) 0.047(2) -0.0099(17) -0.0096(17) 0.0000(17)
C19A 0.042(2) 0.0234(18) 0.0300(18) -0.0072(14) -0.0041(15) -0.0016(16)
C20A 0.038(2) 0.0219(18) 0.0297(18) -0.0046(14) -0.0048(15) -0.0033(16)
C21A 0.038(2) 0.0214(18) 0.0280(17) -0.0043(14) -0.0059(15) -0.0007(16)
C22A 0.046(2) 0.030(2) 0.0313(19) -0.0108(15) -0.0049(16) 0.0004(18)
C23A 0.056(3) 0.039(2) 0.034(2) -0.0090(18) 0.0044(19) 0.004(2)
C24A 0.041(2) 0.047(3) 0.038(2) 0.0007(19) 0.0051(18) 0.004(2)
C25A 0.039(2) 0.036(2) 0.038(2) 0.0040(17) -0.0060(17) -0.0058(18)
C26A 0.038(2) 0.0258(19) 0.0282(18) -0.0030(14) -0.0041(15) -0.0062(16)
C27A 0.039(2) 0.042(3) 0.075(3) -0.005(2) -0.024(2) -0.003(2)
C28A 0.076(3) 0.049(3) 0.031(2) -0.0016(19) -0.010(2) -0.031(3)
O1B 0.0314(13) 0.0208(12) 0.0272(12) -0.0088(10) -0.0026(10) -0.0022(10)
O2B 0.0480(16) 0.0246(13) 0.0271(13) -0.0057(10) -0.0021(11) -0.0009(12)
N1B 0.0365(18) 0.0265(17) 0.0433(18) -0.0159(14) -0.0018(14) -0.0056(14)
C1B 0.037(2) 0.0268(19) 0.0228(16) -0.0070(14) -0.0006(14) -0.0020(16)
C2B 0.050(2) 0.025(2) 0.0255(18) -0.0067(15) -0.0013(16) -0.0027(17)
C3B 0.039(2) 0.0216(18) 0.0243(17) -0.0024(13) -0.0015(15) -0.0052(16)
C4B 0.0305(18) 0.0214(18) 0.0250(17) -0.0057(13) -0.0045(14) -0.0010(14)
C5B 0.0338(19) 0.0201(17) 0.0231(16) -0.0064(13) -0.0037(14) -0.0018(15)
C6B 0.051(2) 0.0167(18) 0.0304(18) -0.0067(14) -0.0035(16) 0.0010(17)
C7B 0.052(2) 0.0210(19) 0.035(2) -0.0085(15) -0.0052(17) -0.0018(17)
C8B 0.051(2) 0.0235(19) 0.0307(19) -0.0102(15) -0.0049(17) -0.0012(17)
C9B 0.088(4) 0.027(2) 0.0266(19) -0.0093(16) -0.005(2) 0.003(2)
C10B 0.050(2) 0.0252(19) 0.0264(18) -0.0071(15) -0.0004(16) 0.0012(17)
C11B 0.049(2) 0.0228(19) 0.035(2) -0.0052(16) 0.0075(17) -0.0006(18)
C12B 0.039(2) 0.0208(18) 0.035(2) -0.0057(15) 0.0061(16) -0.0028(16)
C13B 0.0293(18) 0.0199(17) 0.0261(16) -0.0101(13) -0.0024(14) -0.0001(14)
C14B 0.126(6) 0.036(3) 0.045(3) -0.015(2) 0.036(3) -0.002(3)
C15B 0.073(3) 0.0228(19) 0.0265(18) -0.0075(15) -0.0033(19) -0.003(2)
C16B 0.129(6) 0.032(2) 0.058(3) -0.018(2) -0.055(3) 0.004(3)
C17B 0.037(2) 0.0265(19) 0.040(2) -0.0094(16) -0.0137(16) 0.0022(17)
C18B 0.072(3) 0.032(2) 0.035(2) -0.0156(17) -0.014(2) 0.005(2)
C19B 0.034(2) 0.043(2) 0.039(2) -0.0217(18) -0.0034(16) -0.0008(18)
C20B 0.048(2) 0.030(2) 0.0322(19) -0.0176(16) -0.0041(17) -0.0006(18)
C21B 0.041(2) 0.027(2) 0.0290(18) -0.0159(15) 0.0035(15) -0.0061(17)
C22B 0.045(2) 0.034(2) 0.035(2) -0.0165(16) 0.0052(17) -0.0156(19)
C23B 0.033(2) 0.047(3) 0.050(2) -0.023(2) -0.0011(18) -0.0076(19)
C24B 0.038(2) 0.042(2) 0.049(2) -0.0233(19) -0.0074(18) 0.0051(19)
C25B 0.045(2) 0.0247(19) 0.041(2) -0.0149(16) -0.0014(17) 0.0022(18)
C26B 0.035(2) 0.030(2) 0.0332(19) -0.0168(15) 0.0003(15) -0.0043(17)
C27B 0.119(5) 0.045(3) 0.052(3) -0.025(2) -0.047(3) 0.028(3)
C28B 0.174(8) 0.031(3) 0.039(3) -0.014(2) 0.034(4) -0.012(4)
O1C 0.0311(13) 0.0189(12) 0.0291(12) -0.0091(10) -0.0042(10) 0.0034(10)
O2C 0.0497(17) 0.0230(13) 0.0358(14) -0.0101(11) -0.0042(12) -0.0015(12)
N1C 0.0385(18) 0.0279(17) 0.0412(18) -0.0152(14) -0.0092(14) 0.0064(14)
C1C 0.038(2) 0.028(2) 0.0222(16) -0.0088(14) -0.0027(14) -0.0002(16)
C2C 0.051(2) 0.0255(19) 0.0263(17) -0.0094(15) -0.0070(16) 0.0057(17)
C3C 0.038(2) 0.0222(18) 0.0249(17) -0.0071(13) -0.0047(14) 0.0015(15)
C4C 0.0286(17) 0.0177(17) 0.0222(16) -0.0045(13) -0.0012(13) 0.0002(14)
C5C 0.0342(19) 0.0170(16) 0.0240(16) -0.0077(13) 0.0002(13) 0.0004(14)
C6C 0.052(2) 0.0156(17) 0.0260(17) -0.0043(13) -0.0032(16) 0.0004(16)
C7C 0.058(3) 0.0176(18) 0.0318(19) -0.0080(15) -0.0018(17) 0.0014(18)
C8C 0.053(2) 0.0233(19) 0.0294(18) -0.0114(15) -0.0032(16) -0.0014(18)
C9C 0.082(3) 0.024(2) 0.0253(18) -0.0089(15) -0.0023(19) -0.005(2)
C10C 0.050(2) 0.0248(19) 0.0237(17) -0.0072(14) -0.0046(16) -0.0086(17)
C11C 0.056(3) 0.0228(19) 0.0300(18) -0.0032(15) -0.0143(17) -0.0010(18)
C12C 0.047(2) 0.0224(18) 0.0309(19) -0.0033(14) -0.0143(16) 0.0002(17)
C13C 0.0302(18) 0.0192(17) 0.0240(16) -0.0082(13) -0.0013(13) 0.0002(14)
C14C 0.097(4) 0.027(2) 0.056(3) -0.012(2) 0.039(3) 0.003(3)
C15C 0.070(3) 0.025(2) 0.0294(19) -0.0106(16) -0.0026(19) 0.001(2)
C16C 0.159(7) 0.042(3) 0.053(3) -0.024(2) -0.054(4) 0.009(4)
C17C 0.031(2) 0.0239(19) 0.038(2) -0.0110(15) 0.0012(15) 0.0000(16)
C18C 0.065(3) 0.030(2) 0.031(2) -0.0144(16) 0.0030(18) -0.006(2)
C19C 0.037(2) 0.036(2) 0.042(2) -0.0205(17) -0.0042(17) -0.0001(18)
C20C 0.045(2) 0.026(2) 0.0328(19) -0.0163(15) -0.0053(16) 0.0027(18)
C21C 0.041(2) 0.0284(19) 0.0285(18) -0.0142(15) -0.0083(15) 0.0043(17)
C22C 0.047(2) 0.035(2) 0.0335(19) -0.0166(16) -0.0146(17) 0.0139(19)
C23C 0.033(2) 0.049(3) 0.044(2) -0.0193(19) -0.0123(17) 0.0114(19)
C24C 0.038(2) 0.042(2) 0.044(2) -0.0207(18) -0.0063(17) -0.0008(19)
C25C 0.044(2) 0.029(2) 0.039(2) -0.0138(16) -0.0103(17) 0.0022(18)
C26C 0.039(2) 0.0280(19) 0.0301(18) -0.0161(15) -0.0100(15) 0.0059(16)
C27C 0.083(4) 0.042(3) 0.047(3) -0.024(2) 0.026(3) -0.019(3)
C28C 0.173(8) 0.031(2) 0.037(3) -0.013(2) -0.033(4) 0.006(3)
O1D 0.0342(14) 0.0366(15) 0.0298(13) -0.0102(11) -0.0072(11) 0.0107(12)
O2D 0.0323(14) 0.0411(17) 0.0391(15) -0.0048(12) 0.0034(11) 0.0130(13)
N1D 0.0427(19) 0.0243(16) 0.0355(17) -0.0074(13) -0.0050(14) 0.0038(14)
C1D 0.0266(18) 0.047(2) 0.0268(18) -0.0074(16) -0.0025(14) 0.0059(17)
C2D 0.032(2) 0.049(2) 0.0290(19) -0.0097(17) -0.0007(15) 0.0106(18)
C3D 0.0308(19) 0.039(2) 0.0297(19) -0.0122(16) -0.0028(15) 0.0052(17)
C4D 0.0243(17) 0.033(2) 0.0318(18) -0.0136(15) -0.0032(14) 0.0058(16)
C5D 0.0268(18) 0.0301(19) 0.0321(19) -0.0130(15) -0.0049(14) 0.0035(15)
C6D 0.0305(19) 0.033(2) 0.0340(19) -0.0125(16) -0.0013(15) 0.0049(16)
C7D 0.035(2) 0.028(2) 0.038(2) -0.0136(16) 0.0004(16) 0.0035(16)
C8D 0.0310(19) 0.0269(19) 0.041(2) -0.0123(16) -0.0058(16) 0.0015(16)
C9D 0.041(2) 0.035(2) 0.0318(19) -0.0097(16) -0.0028(16) 0.0084(18)
C10D 0.0293(19) 0.037(2) 0.0332(19) -0.0126(16) -0.0059(15) 0.0096(17)
C11D 0.050(2) 0.046(3) 0.0282(19) -0.0149(17) -0.0103(17) 0.019(2)
C12D 0.047(2) 0.044(2) 0.033(2) -0.0187(18) -0.0123(17) 0.020(2)
C13D 0.0300(19) 0.034(2) 0.0275(18) -0.0098(15) -0.0036(14) 0.0075(16)
C14D 0.044(3) 0.049(3) 0.064(3) 0.005(2) 0.007(2) 0.004(2)
C15D 0.0262(19) 0.055(3) 0.0303(19) -0.0004(18) -0.0006(15) 0.0138(18)
C16D 0.058(3) 0.093(4) 0.037(2) -0.011(3) -0.014(2) 0.034(3)
C17D 0.0284(19) 0.033(2) 0.051(2) -0.0114(18) -0.0133(17) 0.0055(17)
C18D 0.033(2) 0.054(3) 0.052(3) -0.006(2) 0.0036(19) 0.000(2)
C19D 0.079(4) 0.061(3) 0.032(2) -0.011(2) -0.003(2) 0.029(3)
C20D 0.036(2) 0.027(2) 0.048(2) -0.0081(17) -0.0050(17) -0.0019(17)
C21D 0.044(2) 0.0222(19) 0.039(2) -0.0098(15) -0.0068(17) 0.0004(17)
C22D 0.040(2) 0.0215(18) 0.0318(18) -0.0038(14) -0.0016(15) -0.0009(16)
C23D 0.036(2) 0.0237(18) 0.0230(16) 0.0001(13) -0.0016(14) -0.0016(15)
C24D 0.043(2) 0.029(2) 0.0252(17) -0.0052(15) 0.0019(15) -0.0058(17)
C25D 0.046(2) 0.043(2) 0.0229(17) -0.0082(16) -0.0017(16) -0.0093(19)
C26D 0.042(2) 0.047(3) 0.0275(19) -0.0056(17) -0.0065(16) -0.006(2)
C27D 0.039(2) 0.038(2) 0.0299(19) 0.0021(16) -0.0060(16) 0.0027(18)
C28D 0.039(2) 0.0243(18) 0.0290(18) -0.0030(14) -0.0026(15) 0.0056(16)

loop_
_atom_type_symbol
_atom_type_description
_atom_type_scat_dispersion_real
_atom_type_scat_dispersion_imag
_atom_type_scat_source
C C 0.0181 0.0091 'International Tables Vol C Tables 4.2.6.8 and 6.1.1.4'
H H 0.0000 0.0000 'International Tables Vol C Tables 4.2.6.8 and 6.1.1.4'
Cl Cl 0.3639 0.7018 'International Tables Vol C Tables 4.2.6.8 and 6.1.1.4'
N N 0.0311 0.0180 'International Tables Vol C Tables 4.2.6.8 and 6.1.1.4'
O O 0.0492 0.0322 'International Tables Vol C Tables 4.2.6.8 and 6.1.1.4'

loop_
_geom_angle_atom_site_label_1
_geom_angle_atom_site_label_2
_geom_angle_atom_site_label_3
_geom_angle
Cl1 C1 Cl2 114.9(5)
Cl1 C1 H1E 108.5
Cl2 C1 H1E 108.5
Cl1 C1 H1F 108.5
Cl2 C1 H1F 108.5
H1E C1 H1F 107.5
Cl4B C2 Cl3 113.1(4)
Cl3 C2 Cl4A 110.7(5)
Cl4B C2 H2BE 109.0
Cl3 C2 H2BE 109.0
Cl4B C2 H2BF 109.0
Cl3 C2 H2BF 109.0
H2BE C2 H2BF 107.8
Cl3 C2 H2AC 109.5
Cl4A C2 H2AC 109.5
Cl3 C2 H2AD 109.5
Cl4A C2 H2AD 109.5
H2AC C2 H2AD 108.1
C13A O1A C1A 112.1(3)
C15A O2A H2A 109.5
C19A N1A C26A 109.0(3)
O1A C1A C15A 105.6(3)
O1A C1A C2A 110.1(3)
C15A C1A C2A 117.1(3)
O1A C1A H1A 107.9
C15A C1A H1A 107.9
C2A C1A H1A 107.9
C3A C2A C1A 109.4(3)
C3A C2A H2AA 109.8
C1A C2A H2AA 109.8
C3A C2A H2AB 109.8
C1A C2A H2AB 109.8
H2AA C2A H2AB 108.3
C2A C3A C4A 112.8(3)
C2A C3A H3AA 109.0
C4A C3A H3AA 109.0
C2A C3A H3AB 109.0
C4A C3A H3AB 109.0
H3AA C3A H3AB 107.8
C17A C4A C13A 109.8(3)
C17A C4A C3A 109.8(3)
C13A C4A C3A 106.9(3)
C17A C4A C5A 112.8(3)
C13A C4A C5A 107.0(3)
C3A C4A C5A 110.4(3)
C10A C5A C6A 110.7(3)
C10A C5A C4A 113.3(3)
C6A C5A C4A 112.0(3)
C10A C5A H5A 106.8
C6A C5A H5A 106.8
C4A C5A H5A 106.8
C7A C6A C5A 112.0(3)
C7A C6A H6AA 109.2
C5A C6A H6AA 109.2
C7A C6A H6AB 109.2
C5A C6A H6AB 109.2
H6AA C6A H6AB 107.9
C6A C7A C8A 112.3(3)
C6A C7A H7AA 109.1
C8A C7A H7AA 109.1
C6A C7A H7AB 109.1
C8A C7A H7AB 109.1
H7AA C7A H7AB 107.9
C7A C8A C18A 108.9(3)
C7A C8A C9A 111.4(3)
C18A C8A C9A 114.4(3)
C7A C8A H8A 107.3
C18A C8A H8A 107.3
C9A C8A H8A 107.3
C28A C9A C27A 107.9(4)
C28A C9A C10A 110.8(3)
C27A C9A C10A 108.0(3)
C28A C9A C8A 108.8(3)
C27A C9A C8A 111.6(4)
C10A C9A C8A 109.7(3)
C11A C10A C5A 121.1(3)
C11A C10A C9A 121.9(3)
C5A C10A C9A 116.8(3)
C10A C11A C12A 125.0(3)
C10A C11A H11A 117.5
C12A C11A H11A 117.5
C11A C12A C13A 110.0(3)
C11A C12A H12A 109.7
C13A C12A H12A 109.7
C11A C12A H12B 109.7
C13A C12A H12B 109.7
H12A C12A H12B 108.2
O1A C13A C12A 107.4(3)
O1A C13A C4A 112.6(3)
C12A C13A C4A 111.3(3)
O1A C13A H13A 108.5
C12A C13A H13A 108.5
C4A C13A H13A 108.5
C15A C14A H14A 109.5
C15A C14A H14B 109.5
H14A C14A H14B 109.5
C15A C14A H14C 109.5
H14A C14A H14C 109.5
H14B C14A H14C 109.5
O2A C15A C16A 105.8(3)
O2A C15A C1A 106.4(3)
C16A C15A C1A 111.0(4)
O2A C15A C14A 108.0(4)
C16A C15A C14A 112.6(4)
C1A C15A C14A 112.7(4)
C15A C16A H16A 109.5
C15A C16A H16B 109.5
H16A C16A H16B 109.5
C15A C16A H16C 109.5
H16A C16A H16C 109.5
H16B C16A H16C 109.5
C4A C17A H17A 109.5
C4A C17A H17B 109.5
H17A C17A H17B 109.5
C4A C17A H17C 109.5
H17A C17A H17C 109.5
H17B C17A H17C 109.5
C20A C18A C8A 113.8(3)
C20A C18A H18A 108.8
C8A C18A H18A 108.8
C20A C18A H18B 108.8
C8A C18A H18B 108.8
H18A C18A H18B 107.7
N1A C19A C20A 111.2(4)
N1A C19A H19A 124.4
C20A C19A H19A 124.4
C19A C20A C21A 105.4(3)
C19A C20A C18A 127.5(4)
C21A C20A C18A 127.0(3)
C22A C21A C26A 118.6(4)
C22A C21A C20A 133.7(4)
C26A C21A C20A 107.6(3)
C21A C22A C23A 118.6(4)
C21A C22A H22A 120.7
C23A C22A H22A 120.7
C24A C23A C22A 121.0(4)
C24A C23A H23A 119.5
C22A C23A H23A 119.5
C25A C24A C23A 121.5(4)
C25A C24A H24A 119.3
C23A C24A H24A 119.3
C26A C25A C24A 117.5(4)
C26A C25A H25A 121.3
C24A C25A H25A 121.3
C25A C26A N1A 130.5(4)
C25A C26A C21A 122.7(4)
N1A C26A C21A 106.8(4)
C9A C27A H27A 109.5
C9A C27A H27B 109.5
H27A C27A H27B 109.5
C9A C27A H27C 109.5
H27A C27A H27C 109.5
H27B C27A H27C 109.5
C9A C28A H28A 109.5
C9A C28A H28B 109.5
H28A C28A H28B 109.5
C9A C28A H28C 109.5
H28A C28A H28C 109.5
H28B C28A H28C 109.5
C13B O1B C1B 111.5(3)
C15B O2B H2B 109.5
C19B N1B C26B 107.7(3)
O1B C1B C2B 110.9(3)
O1B C1B C15B 105.9(3)
C2B C1B C15B 115.1(3)
O1B C1B H1B 108.2
C2B C1B H1B 108.2
C15B C1B H1B 108.2
C1B C2B C3B 110.4(3)
C1B C2B H2BA 109.6
C3B C2B H2BA 109.6
C1B C2B H2BB 109.6
C3B C2B H2BB 109.6
H2BA C2B H2BB 108.1
C2B C3B C4B 112.2(3)
C2B C3B H3BA 109.2
C4B C3B H3BA 109.2
C2B C3B H3BB 109.2
C4B C3B H3BB 109.2
H3BA C3B H3BB 107.9
C3B C4B C13B 107.2(3)
C3B C4B C17B 110.2(3)
C13B C4B C17B 109.7(3)
C3B C4B C5B 110.5(3)
C13B C4B C5B 107.2(3)
C17B C4B C5B 111.8(3)
C10B C5B C6B 110.7(3)
C10B C5B C4B 114.2(3)
C6B C5B C4B 112.2(3)
C10B C5B H5B 106.4
C6B C5B H5B 106.4
C4B C5B H5B 106.4
C7B C6B C5B 112.3(3)
C7B C6B H6BA 109.1
C5B C6B H6BA 109.1
C7B C6B H6BB 109.1
C5B C6B H6BB 109.1
H6BA C6B H6BB 107.9
C6B C7B C8B 110.9(3)
C6B C7B H7BA 109.5
C8B C7B H7BA 109.5
C6B C7B H7BB 109.5
C8B C7B H7BB 109.5
H7BA C7B H7BB 108.0
C7B C8B C18B 111.8(3)
C7B C8B C9B 111.7(4)
C18B C8B C9B 112.1(3)
C7B C8B H8B 106.9
C18B C8B H8B 106.9
C9B C8B H8B 106.9
C28B C9B C10B 111.7(4)
C28B C9B C8B 109.9(5)
C10B C9B C8B 109.6(3)
C28B C9B C27B 107.9(5)
C10B C9B C27B 106.2(4)
C8B C9B C27B 111.5(4)
C11B C10B C5B 121.7(4)
C11B C10B C9B 121.2(4)
C5B C10B C9B 116.9(3)
C10B C11B C12B 123.9(4)
C10B C11B H11B 118.1
C12B C11B H11B 118.1
C11B C12B C13B 110.4(3)
C11B C12B H12C 109.6
C13B C12B H12C 109.6
C11B C12B H12D 109.6
C13B C12B H12D 109.6
H12C C12B H12D 108.1
O1B C13B C12B 106.9(3)
O1B C13B C4B 112.4(3)
C12B C13B C4B 111.4(3)
O1B C13B H13B 108.7
C12B C13B H13B 108.7
C4B C13B H13B 108.7
C15B C14B H14D 109.5
C15B C14B H14E 109.5
H14D C14B H14E 109.5
C15B C14B H14F 109.5
H14D C14B H14F 109.5
H14E C14B H14F 109.5
O2B C15B C16B 109.0(4)
O2B C15B C1B 106.5(3)
C16B C15B C1B 112.7(4)
O2B C15B C14B 105.5(4)
C16B C15B C14B 112.7(5)
C1B C15B C14B 110.0(4)
C15B C16B H16D 109.5
C15B C16B H16E 109.5
H16D C16B H16E 109.5
C15B C16B H16F 109.5
H16D C16B H16F 109.5
H16E C16B H16F 109.5
C4B C17B H17D 109.5
C4B C17B H17E 109.5
H17D C17B H17E 109.5
C4B C17B H17F 109.5
H17D C17B H17F 109.5
H17E C17B H17F 109.5
C20B C18B C8B 115.6(3)
C20B C18B H18C 108.4
C8B C18B H18C 108.4
C20B C18B H18D 108.4
C8B C18B H18D 108.4
H18C C18B H18D 107.4
C20B C19B N1B 111.4(4)
C20B C19B H19B 124.3
N1B C19B H19B 124.3
C19B C20B C21B 106.3(4)
C19B C20B C18B 126.2(4)
C21B C20B C18B 127.4(4)
C22B C21B C26B 117.8(4)
C22B C21B C20B 135.1(4)
C26B C21B C20B 107.0(3)
C23B C22B C21B 120.0(4)
C23B C22B H22B 120.0
C21B C22B H22B 120.0
C22B C23B C24B 120.7(4)
C22B C23B H23B 119.6
C24B C23B H23B 119.6
C25B C24B C23B 120.8(4)
C25B C24B H24B 119.6
C23B C24B H24B 119.6
C24B C25B C26B 118.2(4)
C24B C25B H25B 120.9
C26B C25B H25B 120.9
N1B C26B C25B 130.2(4)
N1B C26B C21B 107.5(4)
C25B C26B C21B 122.3(4)
C9B C27B H27D 109.5
C9B C27B H27E 109.5
H27D C27B H27E 109.5
C9B C27B H27F 109.5
H27D C27B H27F 109.5
H27E C27B H27F 109.5
C9B C28B H28D 109.5
C9B C28B H28E 109.5
H28D C28B H28E 109.5
C9B C28B H28F 109.5
H28D C28B H28F 109.5
H28E C28B H28F 109.5
C1C O1C C13C 112.8(3)
C15C O2C H2C 109.5
C26C N1C C19C 107.4(3)
O1C C1C C2C 111.3(3)
O1C C1C C15C 105.3(3)
C2C C1C C15C 115.6(3)
O1C C1C H1C 108.1
C2C C1C H1C 108.1
C15C C1C H1C 108.1
C1C C2C C3C 110.9(3)
C1C C2C H2CA 109.5
C3C C2C H2CA 109.5
C1C C2C H2CB 109.5
C3C C2C H2CB 109.5
H2CA C2C H2CB 108.1
C2C C3C C4C 111.2(3)
C2C C3C H3CA 109.4
C4C C3C H3CA 109.4
C2C C3C H3CB 109.4
C4C C3C H3CB 109.4
H3CA C3C H3CB 108.0
C13C C4C C3C 107.3(3)
C13C C4C C17C 109.2(3)
C3C C4C C17C 110.5(3)
C13C C4C C5C 107.4(3)
C3C C4C C5C 110.4(3)
C17C C4C C5C 111.9(3)
C10C C5C C6C 110.6(3)
C10C C5C C4C 114.3(3)
C6C C5C C4C 112.1(3)
C10C C5C H5C 106.4
C6C C5C H5C 106.4
C4C C5C H5C 106.4
C7C C6C C5C 112.8(3)
C7C C6C H6CA 109.0
C5C C6C H6CA 109.0
C7C C6C H6CB 109.0
C5C C6C H6CB 109.0
H6CA C6C H6CB 107.8
C8C C7C C6C 111.2(3)
C8C C7C H7CA 109.4
C6C C7C H7CA 109.4
C8C C7C H7CB 109.4
C6C C7C H7CB 109.4
H7CA C7C H7CB 108.0
C7C C8C C18C 112.0(4)
C7C C8C C9C 111.4(3)
C18C C8C C9C 111.9(3)
C7C C8C H8C 107.1
C18C C8C H8C 107.1
C9C C8C H8C 107.1
C28C C9C C10C 111.7(4)
C28C C9C C27C 107.3(5)
C10C C9C C27C 106.6(4)
C28C C9C C8C 110.3(4)
C10C C9C C8C 109.3(3)
C27C C9C C8C 111.7(4)
C11C C10C C5C 121.6(3)
C11C C10C C9C 121.4(3)
C5C C10C C9C 116.8(4)
C10C C11C C12C 124.1(3)
C10C C11C H11C 117.9
C12C C11C H11C 117.9
C11C C12C C13C 110.4(3)
C11C C12C H12E 109.6
C13C C12C H12E 109.6
C11C C12C H12F 109.6
C13C C12C H12F 109.6
H12E C12C H12F 108.1
O1C C13C C12C 107.1(3)
O1C C13C C4C 112.0(3)
C12C C13C C4C 111.5(3)
O1C C13C H13C 108.7
C12C C13C H13C 108.7
C4C C13C H13C 108.7
C15C C14C H14G 109.5
C15C C14C H14H 109.5
H14G C14C H14H 109.5
C15C C14C H14I 109.5
H14G C14C H14I 109.5
H14H C14C H14I 109.5
O2C C15C C16C 104.8(4)
O2C C15C C14C 107.8(4)
C16C C15C C14C 114.5(5)
O2C C15C C1C 106.4(3)
C16C C15C C1C 110.8(4)
C14C C15C C1C 112.0(4)
C15C C16C H16G 109.5
C15C C16C H16H 109.5
H16G C16C H16H 109.5
C15C C16C H16I 109.5
H16G C16C H16I 109.5
H16H C16C H16I 109.5
C4C C17C H17G 109.5
C4C C17C H17H 109.5
H17G C17C H17H 109.5
C4C C17C H17I 109.5
H17G C17C H17I 109.5
H17H C17C H17I 109.5
C20C C18C C8C 115.8(3)
C20C C18C H18E 108.3
C8C C18C H18E 108.3
C20C C18C H18F 108.3
C8C C18C H18F 108.3
H18E C18C H18F 107.4
C20C C19C N1C 110.7(4)
C20C C19C H19C 124.6
N1C C19C H19C 124.6
C19C C20C C21C 106.8(4)
C19C C20C C18C 125.0(4)
C21C C20C C18C 128.1(4)
C22C C21C C26C 118.2(4)
C22C C21C C20C 134.8(4)
C26C C21C C20C 107.0(4)
C23C C22C C21C 120.0(4)
C23C C22C H22C 120.0
C21C C22C H22C 120.0
C22C C23C C24C 120.7(4)
C22C C23C H23C 119.7
C24C C23C H23C 119.7
C25C C24C C23C 121.0(4)
C25C C24C H24C 119.5
C23C C24C H24C 119.5
C24C C25C C26C 117.7(4)
C24C C25C H25C 121.2
C26C C25C H25C 121.2
N1C C26C C25C 129.6(4)
N1C C26C C21C 108.1(3)
C25C C26C C21C 122.3(4)
C9C C27C H27G 109.5
C9C C27C H27H 109.5
H27G C27C H27H 109.5
C9C C27C H27I 109.5
H27G C27C H27I 109.5
H27H C27C H27I 109.5
C9C C28C H28G 109.5
C9C C28C H28H 109.5
H28G C28C H28H 109.5
C9C C28C H28I 109.5
H28G C28C H28I 109.5
H28H C28C H28I 109.5
C1D O1D C13D 112.4(3)
C15D O2D H2D 109.5
C21D N1D C28D 108.4(3)
O1D C1D C2D 109.9(3)
O1D C1D C15D 105.5(3)
C2D C1D C15D 116.9(3)
O1D C1D H1D 108.1
C2D C1D H1D 108.1
C15D C1D H1D 108.1
C1D C2D C3D 109.5(3)
C1D C2D H2DA 109.8
C3D C2D H2DA 109.8
C1D C2D H2DB 109.8
C3D C2D H2DB 109.8
H2DA C2D H2DB 108.2
C4D C3D C2D 112.8(3)
C4D C3D H3DA 109.0
C2D C3D H3DA 109.0
C4D C3D H3DB 109.0
C2D C3D H3DB 109.0
H3DA C3D H3DB 107.8
C3D C4D C17D 110.5(3)
C3D C4D C13D 107.3(3)
C17D C4D C13D 109.7(3)
C3D C4D C5D 110.6(3)
C17D C4D C5D 112.3(3)
C13D C4D C5D 106.2(3)
C10D C5D C6D 110.4(3)
C10D C5D C4D 114.2(3)
C6D C5D C4D 112.2(3)
C10D C5D H5D 106.5
C6D C5D H5D 106.5
C4D C5D H5D 106.5
C7D C6D C5D 112.8(3)
C7D C6D H6DA 109.0
C5D C6D H6DA 109.0
C7D C6D H6DB 109.0
C5D C6D H6DB 109.0
H6DA C6D H6DB 107.8
C8D C7D C6D 112.7(3)
C8D C7D H7DA 109.1
C6D C7D H7DA 109.1
C8D C7D H7DB 109.1
C6D C7D H7DB 109.1
H7DA C7D H7DB 107.8
C7D C8D C20D 110.1(3)
C7D C8D C9D 111.2(3)
C20D C8D C9D 114.4(3)
C7D C8D H8D 106.9
C20D C8D H8D 106.9
C9D C8D H8D 106.9
C18D C9D C19D 107.6(4)
C18D C9D C8D 111.7(4)
C19D C9D C8D 109.4(4)
C18D C9D C10D 107.8(4)
C19D C9D C10D 110.9(4)
C8D C9D C10D 109.4(3)
C11D C10D C5D 121.3(4)
C11D C10D C9D 121.6(4)
C5D C10D C9D 116.8(3)
C10D C11D C12D 124.2(4)
C10D C11D H11D 117.9
C12D C11D H11D 117.9
C11D C12D C13D 110.1(3)
C11D C12D H12G 109.6
C13D C12D H12G 109.6
C11D C12D H12H 109.6
C13D C12D H12H 109.6
H12G C12D H12H 108.2
O1D C13D C12D 107.9(3)
O1D C13D C4D 111.8(3)
C12D C13D C4D 111.4(3)
O1D C13D H13D 108.6
C12D C13D H13D 108.6
C4D C13D H13D 108.6
C15D C14D H14J 109.5
C15D C14D H14K 109.5
H14J C14D H14K 109.5
C15D C14D H14L 109.5
H14J C14D H14L 109.5
H14K C14D H14L 109.5
O2D C15D C1D 106.4(3)
O2D C15D C14D 108.3(4)
C1D C15D C14D 113.1(4)
O2D C15D C16D 105.3(3)
C1D C15D C16D 111.3(4)
C14D C15D C16D 112.1(4)
C15D C16D H16J 109.5
C15D C16D H16K 109.5
H16J C16D H16K 109.5
C15D C16D H16L 109.5
H16J C16D H16L 109.5
H16K C16D H16L 109.5
C4D C17D H17J 109.5
C4D C17D H17K 109.5
H17J C17D H17K 109.5
C4D C17D H17L 109.5
H17J C17D H17L 109.5
H17K C17D H17L 109.5
C9D C18D H18G 109.5
C9D C18D H18H 109.5
H18G C18D H18H 109.5
C9D C18D H18I 109.5
H18G C18D H18I 109.5
H18H C18D H18I 109.5
C9D C19D H19D 109.5
C9D C19D H19E 109.5
H19D C19D H19E 109.5
C9D C19D H19F 109.5
H19D C19D H19F 109.5
H19E C19D H19F 109.5
C22D C20D C8D 114.0(3)
C22D C20D H20A 108.7
C8D C20D H20A 108.7
C22D C20D H20B 108.7
C8D C20D H20B 108.7
H20A C20D H20B 107.6
C22D C21D N1D 111.3(4)
C22D C21D H21D 124.3
N1D C21D H21D 124.3
C21D C22D C23D 105.2(4)
C21D C22D C20D 127.3(4)
C23D C22D C20D 127.5(4)
C24D C23D C28D 118.5(4)
C24D C23D C22D 133.6(4)
C28D C23D C22D 107.9(3)
C25D C24D C23D 118.6(4)
C25D C24D H24D 120.7
C23D C24D H24D 120.7
C24D C25D C26D 121.6(4)
C24D C25D H25D 119.2
C26D C25D H25D 119.2
C27D C26D C25D 121.3(4)
C27D C26D H26D 119.4
C25D C26D H26D 119.4
C26D C27D C28D 117.0(4)
C26D C27D H27J 121.5
C28D C27D H27J 121.5
N1D C28D C27D 129.7(4)
N1D C28D C23D 107.2(3)
C27D C28D C23D 123.0(4)

loop_
_geom_bond_atom_site_label_1
_geom_bond_atom_site_label_2
_geom_bond_distance
Cl1 C1 1.696(9)
Cl2 C1 1.748(7)
C1 H1E 0.9900
C1 H1F 0.9900
Cl3 C2 1.768(6)
Cl4A C2 1.804(18)
Cl4B C2 1.703(9)
C2 H2BE 0.9900
C2 H2BF 0.9900
C2 H2AC 0.9900
C2 H2AD 0.9900
O1A C13A 1.430(4)
O1A C1A 1.432(5)
O2A C15A 1.445(5)
O2A H2A 0.8400
N1A C19A 1.363(6)
N1A C26A 1.382(6)
C1A C15A 1.525(6)
C1A C2A 1.530(5)
C1A H1A 1.0000
C2A C3A 1.529(6)
C2A H2AA 0.9900
C2A H2AB 0.9900
C3A C4A 1.546(5)
C3A H3AA 0.9900
C3A H3AB 0.9900
C4A C17A 1.530(6)
C4A C13A 1.535(5)
C4A C5A 1.551(5)
C5A C10A 1.531(5)
C5A C6A 1.539(5)
C5A H5A 1.0000
C6A C7A 1.522(5)
C6A H6AA 0.9900
C6A H6AB 0.9900
C7A C8A 1.523(5)
C7A H7AA 0.9900
C7A H7AB 0.9900
C8A C18A 1.546(5)
C8A C9A 1.559(5)
C8A H8A 1.0000
C9A C28A 1.530(6)
C9A C27A 1.533(7)
C9A C10A 1.541(5)
C10A C11A 1.336(6)
C11A C12A 1.487(6)
C11A H11A 0.9500
C12A C13A 1.510(5)
C12A H12A 0.9900
C12A H12B 0.9900
C13A H13A 1.0000
C14A C15A 1.532(8)
C14A H14A 0.9800
C14A H14B 0.9800
C14A H14C 0.9800
C15A C16A 1.512(7)
C16A H16A 0.9800
C16A H16B 0.9800
C16A H16C 0.9800
C17A H17A 0.9800
C17A H17B 0.9800
C17A H17C 0.9800
C18A C20A 1.493(6)
C18A H18A 0.9900
C18A H18B 0.9900
C19A C20A 1.370(5)
C19A H19A 0.9500
C20A C21A 1.441(6)
C21A C22A 1.394(6)
C21A C26A 1.418(5)
C22A C23A 1.403(7)
C22A H22A 0.9500
C23A C24A 1.388(7)
C23A H23A 0.9500
C24A C25A 1.384(7)
C24A H24A 0.9500
C25A C26A 1.382(6)
C25A H25A 0.9500
C27A H27A 0.9800
C27A H27B 0.9800
C27A H27C 0.9800
C28A H28A 0.9800
C28A H28B 0.9800
C28A H28C 0.9800
O1B C13B 1.435(4)
O1B C1B 1.441(5)
O2B C15B 1.455(5)
O2B H2B 0.8400
N1B C19B 1.382(6)
N1B C26B 1.384(5)
C1B C2B 1.521(5)
C1B C15B 1.533(5)
C1B H1B 1.0000
C2B C3B 1.521(5)
C2B H2BA 0.9900
C2B H2BB 0.9900
C3B C4B 1.533(5)
C3B H3BA 0.9900
C3B H3BB 0.9900
C4B C13B 1.536(5)
C4B C17B 1.543(5)
C4B C5B 1.550(5)
C5B C10B 1.515(5)
C5B C6B 1.537(5)
C5B H5B 1.0000
C6B C7B 1.516(5)
C6B H6BA 0.9900
C6B H6BB 0.9900
C7B C8B 1.528(6)
C7B H7BA 0.9900
C7B H7BB 0.9900
C8B C18B 1.550(5)
C8B C9B 1.559(6)
C8B H8B 1.0000
C9B C28B 1.515(7)
C9B C10B 1.541(5)
C9B C27B 1.563(9)
C10B C11B 1.336(6)
C11B C12B 1.503(6)
C11B H11B 0.9500
C12B C13B 1.509(5)
C12B H12C 0.9900
C12B H12D 0.9900
C13B H13B 1.0000
C14B C15B 1.533(8)
C14B H14D 0.9800
C14B H14E 0.9800
C14B H14F 0.9800
C15B C16B 1.509(8)
C16B H16D 0.9800
C16B H16E 0.9800
C16B H16F 0.9800
C17B H17D 0.9800
C17B H17E 0.9800
C17B H17F 0.9800
C18B C20B 1.503(6)
C18B H18C 0.9900
C18B H18D 0.9900
C19B C20B 1.358(6)
C19B H19B 0.9500
C20B C21B 1.435(6)
C21B C22B 1.396(6)
C21B C26B 1.426(5)
C22B C23B 1.385(7)
C22B H22B 0.9500
C23B C24B 1.409(7)
C23B H23B 0.9500
C24B C25B 1.378(6)
C24B H24B 0.9500
C25B C26B 1.389(6)
C25B H25B 0.9500
C27B H27D 0.9800
C27B H27E 0.9800
C27B H27F 0.9800
C28B H28D 0.9800
C28B H28E 0.9800
C28B H28F 0.9800
O1C C1C 1.429(4)
O1C C13C 1.433(4)
O2C C15C 1.452(5)
O2C H2C 0.8400
N1C C26C 1.383(5)
N1C C19C 1.393(5)
C1C C2C 1.521(5)
C1C C15C 1.540(5)
C1C H1C 1.0000
C2C C3C 1.538(5)
C2C H2CA 0.9900
C2C H2CB 0.9900
C3C C4C 1.541(5)
C3C H3CA 0.9900
C3C H3CB 0.9900
C4C C13C 1.538(5)
C4C C17C 1.544(5)
C4C C5C 1.547(5)
C5C C10C 1.514(5)
C5C C6C 1.537(5)
C5C H5C 1.0000
C6C C7C 1.522(5)
C6C H6CA 0.9900
C6C H6CB 0.9900
C7C C8C 1.517(6)
C7C H7CA 0.9900
C7C H7CB 0.9900
C8C C18C 1.551(5)
C8C C9C 1.562(5)
C8C H8C 1.0000
C9C C28C 1.513(7)
C9C C10C 1.546(5)
C9C C27C 1.561(8)
C10C C11C 1.334(6)
C11C C12C 1.502(6)
C11C H11C 0.9500
C12C C13C 1.508(5)
C12C H12E 0.9900
C12C H12F 0.9900
C13C H13C 1.0000
C14C C15C 1.532(8)
C14C H14G 0.9800
C14C H14H 0.9800
C14C H14I 0.9800
C15C C16C 1.510(7)
C16C H16G 0.9800
C16C H16H 0.9800
C16C H16I 0.9800
C17C H17G 0.9800
C17C H17H 0.9800
C17C H17I 0.9800
C18C C20C 1.500(6)
C18C H18E 0.9900
C18C H18F 0.9900
C19C C20C 1.361(7)
C19C H19C 0.9500
C20C C21C 1.430(6)
C21C C22C 1.398(6)
C21C C26C 1.419(6)
C22C C23C 1.373(7)
C22C H22C 0.9500
C23C C24C 1.414(7)
C23C H23C 0.9500
C24C C25C 1.381(7)
C24C H24C 0.9500
C25C C26C 1.393(6)
C25C H25C 0.9500
C27C H27G 0.9800
C27C H27H 0.9800
C27C H27I 0.9800
C28C H28G 0.9800
C28C H28H 0.9800
C28C H28I 0.9800
O1D C1D 1.433(5)
O1D C13D 1.434(5)
O2D C15D 1.453(5)
O2D H2D 0.8400
N1D C21D 1.372(6)
N1D C28D 1.380(5)
C1D C2D 1.514(5)
C1D C15D 1.522(6)
C1D H1D 1.0000
C2D C3D 1.534(6)
C2D H2DA 0.9900
C2D H2DB 0.9900
C3D C4D 1.526(5)
C3D H3DA 0.9900
C3D H3DB 0.9900
C4D C17D 1.537(5)
C4D C13D 1.537(5)
C4D C5D 1.556(5)
C5D C10D 1.514(5)
C5D C6D 1.542(5)
C5D H5D 1.0000
C6D C7D 1.523(6)
C6D H6DA 0.9900
C6D H6DB 0.9900
C7D C8D 1.521(6)
C7D H7DA 0.9900
C7D H7DB 0.9900
C8D C20D 1.548(6)
C8D C9D 1.549(6)
C8D H8D 1.0000
C9D C18D 1.538(7)
C9D C19D 1.542(6)
C9D C10D 1.550(6)
C10D C11D 1.340(6)
C11D C12D 1.488(6)
C11D H11D 0.9500
C12D C13D 1.502(5)
C12D H12G 0.9900
C12D H12H 0.9900
C13D H13D 1.0000
C14D C15D 1.527(7)
C14D H14J 0.9800
C14D H14K 0.9800
C14D H14L 0.9800
C15D C16D 1.528(6)
C16D H16J 0.9800
C16D H16K 0.9800
C16D H16L 0.9800
C17D H17J 0.9800
C17D H17K 0.9800
C17D H17L 0.9800
C18D H18G 0.9800
C18D H18H 0.9800
C18D H18I 0.9800
C19D H19D 0.9800
C19D H19E 0.9800
C19D H19F 0.9800
C20D C22D 1.495(6)
C20D H20A 0.9900
C20D H20B 0.9900
C21D C22D 1.369(6)
C21D H21D 0.9500
C22D C23D 1.439(6)
C23D C24D 1.404(5)
C23D C28D 1.413(6)
C24D C25D 1.386(6)
C24D H24D 0.9500
C25D C26D 1.401(7)
C25D H25D 0.9500
C26D C27D 1.381(6)
C26D H26D 0.9500
C27D C28D 1.395(6)
C27D H27J 0.9500

loop_
_geom_hbond_atom_site_label_D
_geom_hbond_atom_site_label_H
_geom_hbond_atom_site_label_A
_geom_hbond_distance_DH
_geom_hbond_distance_HA
_geom_hbond_distance_DA
_geom_hbond_angle_DHA
_geom_hbond_site_symmetry_A
_geom_hbond_publ_flag
O2A H2A N1B 0.84 2.21 2.828(4) 130.6 1_565 yes
O2B H2B O1B 0.84 2.22 2.682(4) 115.1 . yes
O2B H2B N1B 0.84 2.42 3.147(4) 144.9 1_565 yes
O2C H2C O1C 0.84 2.24 2.691(3) 113.4 . yes
O2C H2C N1C 0.84 2.43 3.168(4) 147.1 1_545 yes
O2D H2D N1C 0.84 2.30 2.828(5) 121.4 1_645 yes

loop_
_geom_torsion_atom_site_label_1
_geom_torsion_atom_site_label_2
_geom_torsion_atom_site_label_3
_geom_torsion_atom_site_label_4
_geom_torsion
C13A O1A C1A C15A -170.9(3)
C13A O1A C1A C2A 61.8(4)
O1A C1A C2A C3A -56.2(5)
C15A C1A C2A C3A -176.8(4)
C1A C2A C3A C4A 53.3(5)
C2A C3A C4A C17A 67.4(4)
C2A C3A C4A C13A -51.6(4)
C2A C3A C4A C5A -167.7(3)
C17A C4A C5A C10A -77.9(4)
C13A C4A C5A C10A 42.9(4)
C3A C4A C5A C10A 158.9(3)
C17A C4A C5A C6A 48.2(4)
C13A C4A C5A C6A 169.0(3)
C3A C4A C5A C6A -75.0(4)
C10A C5A C6A C7A -50.7(4)
C4A C5A C6A C7A -178.2(3)
C5A C6A C7A C8A 57.1(5)
C6A C7A C8A C18A 175.3(3)
C6A C7A C8A C9A -57.6(5)
C7A C8A C9A C28A 173.2(4)
C18A C8A C9A C28A -62.8(5)
C7A C8A C9A C27A -67.8(5)
C18A C8A C9A C27A 56.2(5)
C7A C8A C9A C10A 51.8(4)
C18A C8A C9A C10A 175.9(3)
C6A C5A C10A C11A -136.6(4)
C4A C5A C10A C11A -9.8(5)
C6A C5A C10A C9A 48.8(5)
C4A C5A C10A C9A 175.6(3)
C28A C9A C10A C11A 16.1(6)
C27A C9A C10A C11A -101.9(5)
C8A C9A C10A C11A 136.3(4)
C28A C9A C10A C5A -169.3(4)
C27A C9A C10A C5A 72.7(4)
C8A C9A C10A C5A -49.2(5)
C5A C10A C11A C12A -5.0(7)
C9A C10A C11A C12A 169.3(4)
C10A C11A C12A C13A -15.9(7)
C1A O1A C13A C12A 174.3(3)
C1A O1A C13A C4A -62.8(4)
C11A C12A C13A O1A 175.4(3)
C11A C12A C13A C4A 51.8(5)
C17A C4A C13A O1A -63.6(4)
C3A C4A C13A O1A 55.4(4)
C5A C4A C13A O1A 173.7(3)
C17A C4A C13A C12A 56.9(4)
C3A C4A C13A C12A 176.0(4)
C5A C4A C13A C12A -65.7(4)
O1A C1A C15A O2A 52.5(4)
C2A C1A C15A O2A 175.5(4)
O1A C1A C15A C16A 167.1(4)
C2A C1A C15A C16A -69.9(5)
O1A C1A C15A C14A -65.6(4)
C2A C1A C15A C14A 57.3(5)
C7A C8A C18A C20A -77.7(4)
C9A C8A C18A C20A 156.9(4)
C26A N1A C19A C20A -0.4(4)
N1A C19A C20A C21A 0.1(4)
N1A C19A C20A C18A 177.0(4)
C8A C18A C20A C19A 113.1(4)
C8A C18A C20A C21A -70.7(5)
C19A C20A C21A C22A 179.6(4)
C18A C20A C21A C22A 2.7(7)
C19A C20A C21A C26A 0.2(4)
C18A C20A C21A C26A -176.7(4)
C26A C21A C22A C23A -1.0(6)
C20A C21A C22A C23A 179.7(4)
C21A C22A C23A C24A 0.7(6)
C22A C23A C24A C25A 0.2(7)
C23A C24A C25A C26A -0.7(6)
C24A C25A C26A N1A -179.1(4)
C24A C25A C26A C21A 0.4(6)
C19A N1A C26A C25A -179.9(4)
C19A N1A C26A C21A 0.6(4)
C22A C21A C26A C25A 0.4(6)
C20A C21A C26A C25A 179.9(4)
C22A C21A C26A N1A 180.0(3)
C20A C21A C26A N1A -0.5(4)
C13B O1B C1B C2B 59.9(4)
C13B O1B C1B C15B -174.6(3)
O1B C1B C2B C3B -55.0(4)
C15B C1B C2B C3B -175.2(4)
C1B C2B C3B C4B 52.9(5)
C2B C3B C4B C13B -52.5(4)
C2B C3B C4B C17B 66.9(4)
C2B C3B C4B C5B -169.0(3)
C3B C4B C5B C10B 157.9(3)
C13B C4B C5B C10B 41.4(4)
C17B C4B C5B C10B -78.9(4)
C3B C4B C5B C6B -75.0(4)
C13B C4B C5B C6B 168.4(3)
C17B C4B C5B C6B 48.1(4)
C10B C5B C6B C7B -52.0(5)
C4B C5B C6B C7B 179.1(3)
C5B C6B C7B C8B 58.0(5)
C6B C7B C8B C18B 175.3(4)
C6B C7B C8B C9B -58.1(5)
C7B C8B C9B C28B 174.8(5)
C18B C8B C9B C28B -58.7(6)
C7B C8B C9B C10B 51.8(5)
C18B C8B C9B C10B 178.2(4)
C7B C8B C9B C27B -65.6(5)
C18B C8B C9B C27B 60.8(5)
C6B C5B C10B C11B -136.3(4)
C4B C5B C10B C11B -8.6(6)
C6B C5B C10B C9B 48.7(5)
C4B C5B C10B C9B 176.4(4)
C28B C9B C10B C11B 14.4(7)
C8B C9B C10B C11B 136.4(5)
C27B C9B C10B C11B -103.0(5)
C28B C9B C10B C5B -170.6(5)
C8B C9B C10B C5B -48.5(6)
C27B C9B C10B C5B 72.0(5)
C5B C10B C11B C12B -5.2(7)
C9B C10B C11B C12B 169.6(4)
C10B C11B C12B C13B -16.5(6)
C1B O1B C13B C12B 175.3(3)
C1B O1B C13B C4B -62.2(4)
C11B C12B C13B O1B 175.0(3)
C11B C12B C13B C4B 51.8(4)
C3B C4B C13B O1B 56.9(4)
C17B C4B C13B O1B -62.8(4)
C5B C4B C13B O1B 175.6(3)
C3B C4B C13B C12B 176.9(3)
C17B C4B C13B C12B 57.2(4)
C5B C4B C13B C12B -64.4(4)
O1B C1B C15B O2B 56.2(4)
C2B C1B C15B O2B 179.1(4)
O1B C1B C15B C16B -63.3(5)
C2B C1B C15B C16B 59.6(5)
O1B C1B C15B C14B 170.0(4)
C2B C1B C15B C14B -67.1(5)
C7B C8B C18B C20B -49.5(6)
C9B C8B C18B C20B -175.9(4)
C26B N1B C19B C20B -1.3(4)
N1B C19B C20B C21B 1.3(4)
N1B C19B C20B C18B 178.5(4)
C8B C18B C20B C19B 116.5(5)
C8B C18B C20B C21B -67.0(6)
C19B C20B C21B C22B 176.2(4)
C18B C20B C21B C22B -0.9(7)
C19B C20B C21B C26B -0.9(4)
C18B C20B C21B C26B -178.0(4)
C26B C21B C22B C23B -1.9(5)
C20B C21B C22B C23B -178.8(4)
C21B C22B C23B C24B -0.9(6)
C22B C23B C24B C25B 1.9(7)
C23B C24B C25B C26B 0.1(6)
C19B N1B C26B C25B 178.9(4)
C19B N1B C26B C21B 0.7(4)
C24B C25B C26B N1B 178.9(4)
C24B C25B C26B C21B -3.1(6)
C22B C21B C26B N1B -177.5(3)
C20B C21B C26B N1B 0.1(4)
C22B C21B C26B C25B 4.0(5)
C20B C21B C26B C25B -178.3(4)
C13C O1C C1C C2C 58.6(4)
C13C O1C C1C C15C -175.4(3)
O1C C1C C2C C3C -53.5(4)
C15C C1C C2C C3C -173.6(4)
C1C C2C C3C C4C 52.6(4)
C2C C3C C4C C13C -53.3(4)
C2C C3C C4C C17C 65.6(4)
C2C C3C C4C C5C -170.0(3)
C13C C4C C5C C10C 41.4(4)
C3C C4C C5C C10C 158.2(3)
C17C C4C C5C C10C -78.3(4)
C13C C4C C5C C6C 168.4(3)
C3C C4C C5C C6C -74.9(4)
C17C C4C C5C C6C 48.6(4)
C10C C5C C6C C7C -50.8(5)
C4C C5C C6C C7C -179.8(3)
C5C C6C C7C C8C 57.3(5)
C6C C7C C8C C18C 175.4(4)
C6C C7C C8C C9C -58.4(5)
C7C C8C C9C C28C 176.1(5)
C18C C8C C9C C28C -57.6(6)
C7C C8C C9C C10C 53.0(5)
C18C C8C C9C C10C 179.3(4)
C7C C8C C9C C27C -64.7(5)
C18C C8C C9C C27C 61.6(5)
C6C C5C C10C C11C -137.2(4)
C4C C5C C10C C11C -9.5(5)
C6C C5C C10C C9C 48.4(5)
C4C C5C C10C C9C 176.2(3)
C28C C9C C10C C11C 13.8(7)
C27C C9C C10C C11C -103.1(5)
C8C C9C C10C C11C 136.1(4)
C28C C9C C10C C5C -171.9(5)
C27C C9C C10C C5C 71.3(4)
C8C C9C C10C C5C -49.5(5)
C5C C10C C11C C12C -4.2(7)
C9C C10C C11C C12C 169.9(4)
C10C C11C C12C C13C -16.7(6)
C1C O1C C13C C12C 175.6(3)
C1C O1C C13C C4C -61.8(4)
C11C C12C C13C O1C 173.9(3)
C11C C12C C13C C4C 51.1(4)
C3C C4C C13C O1C 57.6(4)
C17C C4C C13C O1C -62.2(4)
C5C C4C C13C O1C 176.3(3)
C3C C4C C13C C12C 177.6(3)
C17C C4C C13C C12C 57.9(4)
C5C C4C C13C C12C -63.7(4)
O1C C1C C15C O2C 58.4(4)
C2C C1C C15C O2C -178.3(3)
O1C C1C C15C C16C 171.7(4)
C2C C1C C15C C16C -65.0(6)
O1C C1C C15C C14C -59.2(4)
C2C C1C C15C C14C 64.1(5)
C7C C8C C18C C20C -48.4(6)
C9C C8C C18C C20C -174.3(4)
C26C N1C C19C C20C -2.1(4)
N1C C19C C20C C21C 2.0(4)
N1C C19C C20C C18C 179.0(3)
C8C C18C C20C C19C 116.5(5)
C8C C18C C20C C21C -67.1(6)
C19C C20C C21C C22C 176.9(4)
C18C C20C C21C C22C 0.0(7)
C19C C20C C21C C26C -1.1(4)
C18C C20C C21C C26C -178.0(4)
C26C C21C C22C C23C -1.2(5)
C20C C21C C22C C23C -179.0(4)
C21C C22C C23C C24C -1.0(6)
C22C C23C C24C C25C 2.1(6)
C23C C24C C25C C26C -0.9(6)
C19C N1C C26C C25C -179.8(4)
C19C N1C C26C C21C 1.4(4)
C24C C25C C26C N1C 179.9(4)
C24C C25C C26C C21C -1.4(5)
C22C C21C C26C N1C -178.6(3)
C20C C21C C26C N1C -0.2(4)
C22C C21C C26C C25C 2.5(5)
C20C C21C C26C C25C -179.2(3)
C13D O1D C1D C2D 62.0(4)
C13D O1D C1D C15D -171.1(3)
O1D C1D C2D C3D -56.2(4)
C15D C1D C2D C3D -176.4(4)
C1D C2D C3D C4D 53.7(4)
C2D C3D C4D C17D 67.6(4)
C2D C3D C4D C13D -52.0(4)
C2D C3D C4D C5D -167.4(3)
C3D C4D C5D C10D 158.0(3)
C17D C4D C5D C10D -78.1(4)
C13D C4D C5D C10D 41.9(4)
C3D C4D C5D C6D -75.5(4)
C17D C4D C5D C6D 48.5(4)
C13D C4D C5D C6D 168.4(3)
C10D C5D C6D C7D -49.5(4)
C4D C5D C6D C7D -178.0(3)
C5D C6D C7D C8D 55.2(4)
C6D C7D C8D C20D 175.2(3)
C6D C7D C8D C9D -56.9(4)
C7D C8D C9D C18D -66.5(4)
C20D C8D C9D C18D 59.0(5)
C7D C8D C9D C19D 174.4(4)
C20D C8D C9D C19D -60.0(5)
C7D C8D C9D C10D 52.8(4)
C20D C8D C9D C10D 178.3(3)
C6D C5D C10D C11D -136.6(4)
C4D C5D C10D C11D -9.1(5)
C6D C5D C10D C9D 49.3(4)
C4D C5D C10D C9D 176.7(3)
C18D C9D C10D C11D -103.7(5)
C19D C9D C10D C11D 13.9(6)
C8D C9D C10D C11D 134.6(4)
C18D C9D C10D C5D 70.5(4)
C19D C9D C10D C5D -171.9(4)
C8D C9D C10D C5D -51.3(4)
C5D C10D C11D C12D -4.8(7)
C9D C10D C11D C12D 169.1(4)
C10D C11D C12D C13D -17.2(6)
C1D O1D C13D C12D 174.7(3)
C1D O1D C13D C4D -62.5(4)
C11D C12D C13D O1D 176.3(3)
C11D C12D C13D C4D 53.2(5)
C3D C4D C13D O1D 55.4(4)
C17D C4D C13D O1D -64.7(4)
C5D C4D C13D O1D 173.7(3)
C3D C4D C13D C12D 176.2(3)
C17D C4D C13D C12D 56.1(4)
C5D C4D C13D C12D -65.5(4)
O1D C1D C15D O2D 52.7(4)
C2D C1D C15D O2D 175.2(3)
O1D C1D C15D C14D -66.0(4)
C2D C1D C15D C14D 56.5(5)
O1D C1D C15D C16D 166.8(4)
C2D C1D C15D C16D -70.7(5)
C7D C8D C20D C22D -76.7(4)
C9D C8D C20D C22D 157.2(4)
C28D N1D C21D C22D -0.6(4)
N1D C21D C22D C23D 0.2(4)
N1D C21D C22D C20D 177.5(4)
C8D C20D C22D C21D 116.8(4)
C8D C20D C22D C23D -66.6(5)
C21D C22D C23D C24D 180.0(4)
C20D C22D C23D C24D 2.7(7)
C21D C22D C23D C28D 0.3(4)
C20D C22D C23D C28D -177.0(4)
C28D C23D C24D C25D -0.1(5)
C22D C23D C24D C25D -179.8(4)
C23D C24D C25D C26D 0.6(6)
C24D C25D C26D C27D -0.6(6)
C25D C26D C27D C28D 0.0(6)
C21D N1D C28D C27D -179.1(4)
C21D N1D C28D C23D 0.8(4)
C26D C27D C28D N1D -179.6(4)
C26D C27D C28D C23D 0.5(6)
C24D C23D C28D N1D 179.6(3)
C22D C23D C28D N1D -0.6(4)
C24D C23D C28D C27D -0.5(5)
C22D C23D C28D C27D 179.3(3)
